data_1571843
loop_
_publ_author_name
'Carroll, Robert C.'
'Coles, Simon J.'

_publ_section_title
;
 Statistical optimization of guest uptake in crystalline sponges: grading
 structural outcomes.
;
_journal_coeditor_code LT5068
_journal_issue 4
_journal_name_full IUCrJ
_journal_paper_doi 10.1107/S2052252524004871
_journal_volume 11
_journal_year 2024
_chemical_formula_moiety 'C108 H72 I18 N36 Zn9, 0.771(C15 H16 O3)'
_chemical_formula_sum 'C119.57 H84.34 I18 N36 O2.31 Zn9'
_chemical_formula_weight 4934.99
_chemical_name_systematic
; (2',6'-dimethoxy-[1,1'-biphenyl]-2-yl)methanol
 (absorbed in crystalline sponge)
;
_space_group_crystal_system monoclinic
_space_group_IT_number 15
_space_group_name_Hall '-C 2yc'
_space_group_name_H-M_alt 'C 1 2/c 1'
_atom_sites_solution_hydrogens geom
_atom_sites_solution_primary dual
_audit_creation_date 2024-01-29
_audit_creation_method
;
Olex2 1.5-alpha
(compiled 2023.11.24 svn.r209d9fb2 for OlexSys, GUI svn.r6869)
;
_cell_angle_alpha 90
_cell_angle_beta 100.1020(10)
_cell_angle_gamma 90
_cell_formula_units_Z 8
_cell_length_a 78.8715(10)
_cell_length_b 14.95020(10)
_cell_length_c 41.6531(4)
_cell_measurement_reflns_used 39883
_cell_measurement_temperature 100(2)
_cell_measurement_theta_max 74.0720
_cell_measurement_theta_min 2.1340
_cell_volume 48353.6(8)
_computing_cell_refinement 'CrysAlisPro 1.171.41.89a (Rigaku OD, 2020)'
_computing_data_collection 'CrysAlisPro 1.171.41.89a (Rigaku OD, 2020)'
_computing_data_reduction 'CrysAlisPro 1.171.41.89a (Rigaku OD, 2020)'
_computing_molecular_graphics 'Olex2 1.5-alpha (Dolomanov et al., 2009)'
_computing_publication_material 'Olex2 1.5-alpha (Dolomanov et al., 2009)'
_computing_structure_refinement 'SHELXL 2016/6 (Sheldrick, 2015)'
_computing_structure_solution 'SHELXT 2014/5 (Sheldrick, 2014)'
_diffrn_ambient_temperature 100(2)
_diffrn_detector 'hybrid pixel array detector'
_diffrn_detector_area_resol_mean 10
_diffrn_detector_dtime 0.000
_diffrn_detector_type 'Rigaku, HyPix 6000HE'
_diffrn_measured_fraction_theta_full 0.993
_diffrn_measured_fraction_theta_max 0.993
_diffrn_measurement_details
;
List of Runs (angles in degrees, time in seconds):

  # Type    Start    End  Width  t~exp~   \w     \q     \k     \f   Frames
--------------------------------------------------------------------------
  1  \w    -56.00 -31.00   0.25    0.80    -- -103.00  53.00 -25.00  100
  2  \w   -173.00 -92.00   0.25    0.80    -- -103.00 -53.00-169.00  324
  3  \w   -167.00 -80.00   0.25    0.80    -- -103.00 -77.00  90.00  348
  4  \w   -118.00 -93.00   0.25    0.80    -- -103.00 -45.00-120.00  100
  5  \w   -102.00 -39.00   0.25    0.80    -- -103.00  77.00 -30.00  252
  6  \w   -173.00-142.00   0.25    0.80    -- -103.00 -45.00-120.00  124
  7  \w    -61.00 -36.00   0.25    0.80    -- -103.00  61.00-180.00  100
  8  \w    107.00 132.00   0.25    0.80    --  101.75  53.00 -25.00  100
  9  \w     29.00  62.00   0.25    0.80    --  101.75 -53.00-169.00  132
 10  \w     93.00 121.00   0.25    0.80    --  101.75  45.00 -90.00  112
 11  \w    121.00 168.00   0.25    0.80    --  101.75  61.00-120.00  188
 12  \w    131.00 173.00   0.25    0.80    --  101.75  45.00 -90.00  168
 13  \w     33.00  73.00   0.25    0.80    --  101.75 -61.00   0.00  160
 14  \w     29.00  71.00   0.25    0.80    --  101.75 -61.00 -30.00  168
 15  \w     33.00  62.00   0.25    0.80    --  101.75 -61.00  90.00  116
 16  \w     35.00  73.00   0.25    0.80    --  101.75 -61.00  30.00  152
 17  \w     94.00 120.00   0.25    0.80    --  101.75  61.00-120.00  104
 18  \w   -117.00 -41.00   0.25    0.25    --  -46.48 -53.00-169.00  304
 19  \w     -2.00  25.00   0.25    0.25    --  -46.48  53.00 -25.00  108
 20  \w    -24.00  45.00   0.25    0.25    --   46.48 -53.00-169.00  276
 21  \w     50.00 116.00   0.25    0.25    --   46.48  53.00 -25.00  264
 22  \w    -19.00   6.00   0.25    0.25    --  -46.48  19.00-150.00  100
 23  \w    -17.00   9.00   0.25    0.25    --  -46.48  19.00 120.00  104
 24  \w    -23.00  28.00   0.25    0.25    --  -46.48  19.00 -30.00  204
;
_diffrn_measurement_device 'four-circle diffractometer'
_diffrn_measurement_device_details 'Rigaku Oxford Difffraction, UG2 \k goniometer'
_diffrn_measurement_device_type
; Rigaku 007HF equipped with Varimax confocal mirrors and a UG2 goniometer
 and HyPix 6000HE detector
;
_diffrn_measurement_method 'profile data from \w-scans'
_diffrn_measurement_specimen_support 'MiTeGen loops'
_diffrn_orient_matrix_type 'CrysAlisPro convention (1999,Acta A55,543-557)'
_diffrn_orient_matrix_UB_11 0.0121541000
_diffrn_orient_matrix_UB_12 -0.0085390000
_diffrn_orient_matrix_UB_13 -0.0250430000
_diffrn_orient_matrix_UB_21 0.0113463000
_diffrn_orient_matrix_UB_22 -0.0659623000
_diffrn_orient_matrix_UB_23 0.0227387000
_diffrn_orient_matrix_UB_31 -0.0108352000
_diffrn_orient_matrix_UB_32 -0.0786540000
_diffrn_orient_matrix_UB_33 -0.0163477000
_diffrn_radiation_collimation 0.3
_diffrn_radiation_monochromator 'Varimax focusing mirrors'
_diffrn_radiation_probe x-ray
_diffrn_radiation_type 'Cu K\a'
_diffrn_radiation_wavelength 1.54184
_diffrn_reflns_av_R_equivalents 0.0498
_diffrn_reflns_av_unetI/netI 0.0413
_diffrn_reflns_Laue_measured_fraction_full 0.993
_diffrn_reflns_Laue_measured_fraction_max 0.993
_diffrn_reflns_limit_h_max 94
_diffrn_reflns_limit_h_min -94
_diffrn_reflns_limit_k_max 18
_diffrn_reflns_limit_k_min -17
_diffrn_reflns_limit_l_max 50
_diffrn_reflns_limit_l_min -50
_diffrn_reflns_number 157610
_diffrn_reflns_point_group_measured_fraction_full 0.993
_diffrn_reflns_point_group_measured_fraction_max 0.993
_diffrn_reflns_theta_full 67.684
_diffrn_reflns_theta_max 68.251
_diffrn_reflns_theta_min 2.155
_diffrn_source 'Rotating anode'
_diffrn_source_current 30.0
_diffrn_source_power 1.2
_diffrn_source_target Cu
_diffrn_source_type 'Rigaku 007 HF'
_diffrn_source_voltage 40.0
_exptl_absorpt_coefficient_mu 19.307
_exptl_absorpt_correction_T_max 0.327
_exptl_absorpt_correction_T_min 0.076
_exptl_absorpt_correction_type analytical
_exptl_absorpt_process_details
;
CrysAlisPro 1.171.41.89a (Rigaku Oxford Diffraction, 2020)
Analytical numeric absorption correction using a multifaceted crystal
model based on expressions derived by R.C. Clark & J.S. Reid.
(Clark, R. C. & Reid, J. S. (1995). Acta Cryst. A51, 887-897)
Empirical absorption correction using spherical harmonics,
implemented in SCALE3 ABSPACK scaling algorithm.
;
_exptl_crystal_colour 'light yellow'
_exptl_crystal_colour_modifier light
_exptl_crystal_colour_primary yellow
_exptl_crystal_density_diffrn 1.356
_exptl_crystal_description block
_exptl_crystal_F_000 18370
_exptl_crystal_size_max 0.21
_exptl_crystal_size_mid 0.19
_exptl_crystal_size_min 0.08
_refine_diff_density_max 1.768
_refine_diff_density_min -1.206
_refine_diff_density_rms 0.254
_refine_ls_extinction_method none
_refine_ls_goodness_of_fit_ref 1.055
_refine_ls_hydrogen_treatment constr
_refine_ls_matrix_type full
_refine_ls_number_parameters 1925
_refine_ls_number_reflns 43958
_refine_ls_number_restraints 254
_refine_ls_restrained_S_all 1.061
_refine_ls_R_factor_all 0.1120
_refine_ls_R_factor_gt 0.0940
_refine_ls_shift/su_max 0.004
_refine_ls_shift/su_mean 0.000
_refine_ls_structure_factor_coef Fsqd
_refine_ls_weighting_details 'w=1/[\s^2^(Fo^2^)+(0.1560P)^2^+853.9998P] where P=(Fo^2^+2Fc^2^)/3'
_refine_ls_weighting_scheme calc
_refine_ls_wR_factor_gt 0.2889
_refine_ls_wR_factor_ref 0.3037
_reflns_Friedel_coverage 0.000
_reflns_number_gt 32869
_reflns_number_total 43958
_reflns_threshold_expression 'I > 2\s(I)'
_cod_data_source_file lt5068.cif
_cod_data_source_block 25_1_96a
_cod_database_code 1571843
_shelx_shelxl_version_number 2016/6
_chemical_oxdiff_formula '(Zn3 I6 N12 H24 C36) (C15 H16 O3)2 (C6 H12)2'
_chemical_oxdiff_usercomment 'JP-9300-04 96h [1] 25'
_shelx_space_group_comment
;
The symmetry employed for this shelxl refinement is uniquely defined
by the following loop, which should always be used as a source of
symmetry information in preference to the above space-group names.
They are only intended as comments.
;
_shelx_estimated_absorpt_t_max 0.307
_shelx_estimated_absorpt_t_min 0.107
_olex2_refinement_description
;
1. Fixed Uiso
 At 1.2 times of:
  All C(H) groups, All C(H,H) groups
 At 1.5 times of:
  All C(H,H,H) groups, All O(H) groups
2. Restrained distances
 C2A-C1A = C3A-C2A = C4A-C3A = C5A-C4A = C6A-C5A = C6A-C1A
 1.39 with sigma of 0.02
 C5A-C13A
 1.51 with sigma of 0.02
 O3A-C15A
 1.43 with sigma of 0.02
 C5A-O1A
 2.4 with sigma of 0.02
 C8A-C7A \\sim C9A-C8A \\sim C9A-C10A \\sim C11A-C10A \\sim C12A-C11A \\sim
C7A-C12A
 with sigma of 0.02
 C1A-C3A \\sim C2A-C4A \\sim C3A-C5A \\sim C4A-C6A \\sim C5A-C1A \\sim C6A-C2A
 with sigma of 0.04
 C1A-C4A \\sim C2A-C5A \\sim C3A-C6A
 with sigma of 0.04
 I315-Zn38 \\sim I415-Zn48
 with sigma of 0.02
 C9A-C11A \\sim C10A-C12A \\sim C11A-C7A
 with sigma of 0.04
 O1A-C13A \\sim O2A-C14A
 with sigma of 0.02
 I316-Zn38 \\sim I416-Zn48
 with sigma of 0.02
 Zn38-N329 \\sim Zn48-N329
 with sigma of 0.02
 I315-I316 \\sim I415-I416
 with sigma of 0.04
 I315-N329 \\sim I415-N329
 with sigma of 0.04
 I316-N329 \\sim I416-N329
 with sigma of 0.04
 I309-Zn35 \\sim I409-Zn45
 with sigma of 0.02
 I310-Zn35 \\sim I410-Zn45
 with sigma of 0.02
 Zn35-N318 \\sim Zn45-N318
 with sigma of 0.02
 Zn35-N319 \\sim Zn45-N319
 with sigma of 0.02
 I309-I310 \\sim I409-I410
 with sigma of 0.04
 I309-N318 \\sim I409-N318
 with sigma of 0.04
 I309-N319 \\sim I409-N319
 with sigma of 0.04
 I310-N318 \\sim I410-N318
 with sigma of 0.04
 I310-N319 \\sim I410-N319
 with sigma of 0.04
 I312-Zn36 \\sim I412-Zn46
 with sigma of 0.02
 I311-Zn36 \\sim I411-Zn46
 with sigma of 0.02
 Zn36-N323 \\sim Zn46-N323
 with sigma of 0.02
 I312-I311 \\sim I412-I411
 with sigma of 0.04
 I312-N323 \\sim I412-N323
 with sigma of 0.04
 I311-N323 \\sim I411-N323
 with sigma of 0.04
 I313-Zn37 \\sim I413-Zn47
 with sigma of 0.02
 I314-Zn37 \\sim I414-Zn47
 with sigma of 0.02
 Zn37-N325 \\sim Zn47-N325
 with sigma of 0.02
 Zn37-N324 \\sim Zn47-N324
 with sigma of 0.02
 I313-I314 \\sim I413-I414
 with sigma of 0.04
 I313-N325 \\sim I413-N325
 with sigma of 0.04
 I313-N324 \\sim I413-N324
 with sigma of 0.04
 I314-N325 \\sim I414-N325
 with sigma of 0.04
 I314-N324 \\sim I414-N324
 with sigma of 0.04
 I509-Zn55 \\sim I409-Zn45
 with sigma of 0.02
 I510-Zn55 \\sim I410-Zn45
 with sigma of 0.02
 I303-Zn32 \\sim I403-Zn42
 with sigma of 0.02
 I304-Zn32 \\sim I404-Zn42
 with sigma of 0.02
 Zn32-N305 \\sim Zn42-N305
 with sigma of 0.02
 I303-I304 \\sim I403-I404
 with sigma of 0.04
 I303-N305 \\sim I403-N305
 with sigma of 0.04
 I304-N305 \\sim I404-N305
 with sigma of 0.04
 I305-Zn33 \\sim I405-Zn43
 with sigma of 0.02
 I306-Zn33 \\sim I406-Zn43
 with sigma of 0.02
 Zn33-N306 \\sim Zn43-N306
 with sigma of 0.02
 Zn33-N307 \\sim Zn43-N307
 with sigma of 0.02
 I305-I306 \\sim I405-I406
 with sigma of 0.04
 I305-N306 \\sim I405-N306
 with sigma of 0.04
 I305-N307 \\sim I405-N307
 with sigma of 0.04
 I306-N306 \\sim I406-N306
 with sigma of 0.04
 I306-N307 \\sim I406-N307
 with sigma of 0.04
 I302-Zn31 \\sim I402-Zn31
 with sigma of 0.02
 I301-Zn31 \\sim I401-Zn31
 with sigma of 0.02
 I308-Zn34 \\sim I408-Zn34
 with sigma of 0.02
 I307-Zn34 \\sim I407-Zn34
 with sigma of 0.02
 I505-Zn53 \\sim I405-Zn43
 with sigma of 0.02
 I506-Zn53 \\sim I406-Zn43
 with sigma of 0.02
 I318-Zn39 \\sim I418-Zn49
 with sigma of 0.02
 I317-Zn39 \\sim I417-Zn49
 with sigma of 0.02
 Zn39-N331 \\sim Zn49-N331
 with sigma of 0.02
 Zn39-N330 \\sim Zn49-N330
 with sigma of 0.02
 I318-I317 \\sim I418-I417
 with sigma of 0.04
 I318-N331 \\sim I418-N331
 with sigma of 0.04
 I318-N330 \\sim I418-N330
 with sigma of 0.04
 I317-N331 \\sim I417-N331
 with sigma of 0.04
 I317-N330 \\sim I417-N330
 with sigma of 0.04
 N329-C483 \\sim N329-C383
 with sigma of 0.02
 C381-C482 \\sim C381-C382
 with sigma of 0.02
 C483-C482 \\sim C383-C382
 with sigma of 0.02
 N329-C482 \\sim N329-C382
 with sigma of 0.04
 C381-C483 \\sim C381-C383
 with sigma of 0.04
 N306-C318 \\sim N306-C418
 with sigma of 0.02
 C316-C317 \\sim C316-C417
 with sigma of 0.02
 C318-C317 \\sim C418-C417
 with sigma of 0.02
 N306-C317 \\sim N306-C417
 with sigma of 0.04
 C316-C318 \\sim C316-C418
 with sigma of 0.04
3. Uiso/Uaniso restraints and constraints
C7A \\sim O3A \\sim C12A \\sim C15A \\sim C11A \\sim C10A \\sim C4A \\sim C8A
\\sim C9A \\sim C5A \\sim C3A \\sim O2A \\sim C6A \\sim C13A \\sim C2A \\sim
C14A \\sim C1A \\sim O1A: within 2A with sigma of 0.04 and sigma for terminal
atoms of 0.08 within 2A
Uanis(Zn36) = Uanis(Zn46)
Uanis(C382) = Uanis(C482) = Uanis(C383) = Uanis(C483)
Uanis(C318) = Uanis(C317) = Uanis(C417) = Uanis(C418)
Uanis(Zn35) = Uanis(Zn45)
4. Rigid body (RIGU) restrains
 Zn45, Zn35, I310, I410, I309, I409
 with sigma for 1-2 distances of 0.004 and sigma for 1-3 distances of 0.004
5. Others
 Sof(I416)=Sof(Zn48)=Sof(I415)=1-FVAR(1)
 Sof(I315)=Sof(I316)=Sof(Zn38)=FVAR(1)
 Sof(Zn47)=Sof(I413)=Sof(I414)=1-FVAR(2)
 Sof(I313)=Sof(I314)=Sof(Zn37)=FVAR(2)
 Sof(Zn42)=Sof(I403)=Sof(I404)=1-FVAR(3)
 Sof(I303)=Sof(I304)=Sof(Zn32)=FVAR(3)
 Sof(I402)=Sof(I401)=1-FVAR(4)
 Sof(I302)=Sof(I301)=FVAR(4)
 Sof(I407)=Sof(I408)=1-FVAR(5)
 Sof(I308)=Sof(I307)=FVAR(5)
 Sof(C383)=Sof(H383)=Sof(C382)=Sof(H382)=1-FVAR(6)
 Sof(C483)=Sof(H483)=Sof(C482)=Sof(H482)=FVAR(6)
 Sof(C417)=Sof(H417)=Sof(C418)=Sof(H418)=1-FVAR(7)
 Sof(C318)=Sof(H318)=Sof(C317)=Sof(H317)=FVAR(7)
 Fixed Sof: I309(0.51454) I305(0.54936) I310(0.51454) I318(0.6091)
 I306(0.54936) I312(0.56781) I317(0.6091) I311(0.56781) Zn35(0.51454)
 Zn36(0.56781) Zn39(0.6091) Zn33(0.54936) I409(0.45455) Zn45(0.45455)
 I410(0.45455) I411(0.43219) Zn46(0.43219) I412(0.43219) O3A(0.77146)
 C1A(0.77146) H1A(0.77146) O2A(0.77146) O1A(0.77146) H1AA(0.77146)
 C12A(0.77146) C9A(0.77146) H9A(0.77146) C6A(0.77146) H6A(0.77146) C5A(0.77146)
 C14A(0.77146) H14A(0.77146) H14B(0.77146) H14C(0.77146) C4A(0.77146)
 C8A(0.77146) C11A(0.77146) H11A(0.77146) C15A(0.77146) H15A(0.77146)
 H15B(0.77146) H15C(0.77146) C7A(0.77146) C2A(0.77146) H2A(0.77146)
 C13A(0.77146) H13A(0.77146) H13B(0.77146) I509(0.03092) I510(0.03092)
 Zn55(0.03092) I406(0.4192) Zn43(0.4192) I405(0.4192) I506(0.03144)
 Zn53(0.03144) I505(0.03144) C3A(0.77146) H3A(0.77146) C10A(0.77146)
 H10A(0.77146) Zn49(0.35582) I418(0.35582) I417(0.35582) I518(0.0351)
 I517(0.0351) Zn59(0.0351)
 Fixed Uiso: I509(0.08) I510(0.08) Zn55(0.08) I506(0.08) Zn53(0.08) I505(0.08)
 I402(0.08) I401(0.08) I518(0.08) I517(0.08) Zn59(0.08)
6.a Secondary CH2 refined with riding coordinates:
 C13A(H13A,H13B)
6.b Aromatic/amide H refined with riding coordinates:
 C348(H348), C340(H340), C331(H331), C356(H356), C330(H330), C341(H341),
 C319(H319), C355(H355), C353(H353), C350(H350), C337(H337), C305(H305),
 C365(H365), C315(H315), C351(H351), C301(H301), C320(H320), C354(H354),
 C329(H329), C349(H349), C338(H338), C304(H304), C364(H364), C312(H312),
 C333(H333), C328(H328), C390(H390), C314(H314), C302(H302), C359(H359),
 C385(H385), C402(H402), C310(H310), C313(H313), C336(H336), C346(H346),
 C332(H332), C335(H335), C391(H391), C387(H387), C389(H389), C358(H358),
 C384(H384), C377(H377), C392(H392), C311(H311), C374(H374), C376(H376),
 C373(H373), C318(H318), C400(H400), C322(H322), C386(H386), C404(H404),
 C408(H408), C317(H317), C347(H347), C323(H323), C368(H368), C407(H407),
 C372(H372), C367(H367), C369(H369), C366(H366), C483(H483), C482(H482),
 C403(H403), C1A(H1A), C9A(H9A), C6A(H6A), C11A(H11A), C2A(H2A), C371(H371),
 C3A(H3A), C401(H401), C405(H405), C10A(H10A), C395(H395), C394(H394),
 C383(H383), C382(H382), C417(H417), C418(H418)
6.c Idealised Me refined as rotating group:
 C14A(H14A,H14B,H14C), C15A(H15A,H15B,H15C)
6.d Idealised tetrahedral OH refined as rotating group:
 O1A(H1AA)
;
_olex2_date_sample_data_collection 2022-03-01
_olex2_date_sample_submission 2022-03-01
_olex2_submission_original_sample_id 25_1_96a
_olex2_submission_special_instructions 'No special instructions were received'
_oxdiff_exptl_absorpt_empirical_details
;
Empirical correction (ABSPACK) includes:
- Absorption correction using spherical harmonics
- Frame scaling
- Detector area scaling
- B-factor correction
;
_oxdiff_exptl_absorpt_empirical_full_max 3.246
_oxdiff_exptl_absorpt_empirical_full_min 0.417

loop_
_space_group_symop_operation_xyz
'x, y, z'
'-x, y, -z+1/2'
'x+1/2, y+1/2, z'
'-x+1/2, y+1/2, -z+1/2'
'-x, -y, -z'
'x, -y, z-1/2'
'-x+1/2, -y+1/2, -z'
'x+1/2, -y+1/2, z-1/2'

loop_
_atom_site_label
_atom_site_type_symbol
_atom_site_fract_x
_atom_site_fract_y
_atom_site_fract_z
_atom_site_U_iso_or_equiv
_atom_site_adp_type
_atom_site_occupancy
_atom_site_site_symmetry_order
_atom_site_calc_flag
_atom_site_refinement_flags_posn
_atom_site_refinement_flags_adp
_atom_site_refinement_flags_occupancy
_atom_site_disorder_assembly
_atom_site_disorder_group
I302 I 0.58664(3) 0.00260(5) 0.26067(3) 0.0690(5) Uani 0.922(5) 1 d D . P A 1
I308 I 0.44134(3) 0.53677(11) 0.65842(4) 0.0715(7) Uani 0.820(11) 1 d D . P B 1
I309 I 0.45146(9) 1.3910(6) 0.7829(2) 0.0800(14) Uani 0.5145 1 d D . P C 1
I303 I 0.60175(3) 0.97455(13) 0.40910(4) 0.0634(6) Uani 0.789(12) 1 d D . P D 1
I307 I 0.44129(3) 0.53337(14) 0.55283(3) 0.0784(7) Uani 0.820(11) 1 d D . P B 1
I305 I 0.62122(5) 0.1020(3) 0.60015(11) 0.0702(7) Uani 0.5494 1 d D . P E 1
I304 I 0.60630(3) 0.89472(10) 0.51257(4) 0.0776(8) Uani 0.789(12) 1 d D . P D 1
I310 I 0.39739(7) 1.4653(4) 0.73128(15) 0.0781(11) Uani 0.5145 1 d D . P C 1
I301 I 0.63475(2) 0.15942(12) 0.25617(4) 0.0895(4) Uani 0.922(5) 1 d D . P A 1
I318 I 0.25372(13) 0.0212(5) 0.6042(3) 0.0886(15) Uani 0.6091 1 d D . P F 1
I306 I 0.56717(7) -0.0020(3) 0.56902(13) 0.0753(8) Uani 0.5494 1 d D . P E 1
I312 I 0.41984(8) 0.5074(3) 0.94419(14) 0.0904(11) Uani 0.5678 1 d D . P G 1
I317 I 0.30188(7) 0.1720(7) 0.5935(2) 0.0881(15) Uani 0.6091 1 d D . P F 1
I311 I 0.46641(6) 0.6705(4) 0.93130(13) 0.0918(11) Uani 0.5678 1 d D . P G 1
I313 I 0.27006(2) 0.99249(7) 0.74549(4) 0.0841(6) Uani 0.798(4) 1 d D . P H 1
I314 I 0.27150(2) 0.92466(9) 0.84955(4) 0.0946(5) Uani 0.798(4) 1 d D . P H 1
Zn31 Zn 0.60348(2) 0.14845(10) 0.26163(3) 0.0611(4) Uani 1 1 d D . . . .
Zn35 Zn 0.42149(12) 1.3555(6) 0.7523(2) 0.0670(6) Uani 0.5145 1 d D . P C 1
Zn34 Zn 0.45271(2) 0.59455(9) 0.60913(4) 0.0648(4) Uani 1 1 d D . . . .
Zn36 Zn 0.43610(11) 0.6530(9) 0.9419(4) 0.0693(11) Uani 0.5678 1 d D . P G 1
I315 I 0.28132(5) 0.1094(2) 0.94241(6) 0.1247(12) Uani 0.658(7) 1 d D . P I 1
Zn39 Zn 0.27116(10) 0.1635(6) 0.60373(16) 0.065(3) Uani 0.6091 1 d D . P F 1
Zn33 Zn 0.58955(7) 0.1203(4) 0.57634(15) 0.057(2) Uani 0.5494 1 d D . P E 1
Zn32 Zn 0.61479(6) 0.87685(19) 0.45695(8) 0.0582(8) Uani 0.789(12) 1 d D . P D 1
I316 I 0.22751(7) 0.02463(14) 0.89721(8) 0.1418(17) Uani 0.658(7) 1 d D . P I 1
Zn37 Zn 0.28196(3) 0.90138(12) 0.79591(7) 0.0647(6) Uani 0.798(4) 1 d D . P H 1
Zn38 Zn 0.25124(8) 0.1374(2) 0.91226(10) 0.0868(14) Uani 0.658(7) 1 d D . P I 1
N316 N 0.43656(12) 1.1889(5) 0.60245(17) 0.047(2) Uani 1 1 d . . . . .
N309 N 0.56723(12) 0.5148(6) 0.65270(17) 0.050(2) Uani 1 1 d . . . . .
N321 N 0.39706(13) 0.9780(6) 0.8321(2) 0.053(2) Uani 1 1 d . . . . .
N308 N 0.53967(14) 0.4632(6) 0.62733(19) 0.055(2) Uani 1 1 d . . . . .
N314 N 0.44266(12) 1.0587(5) 0.63409(17) 0.0454(19) Uani 1 1 d . . . . .
N315 N 0.44378(12) 1.0564(5) 0.57765(18) 0.048(2) Uani 1 1 d . . . . .
N310 N 0.54228(14) 0.5976(5) 0.65867(18) 0.053(2) Uani 1 1 d . . . . .
N303 N 0.60370(13) 0.4281(6) 0.39810(19) 0.052(2) Uani 1 1 d . . . . .
N323 N 0.42057(14) 0.7337(6) 0.9094(2) 0.059(2) Uani 1 1 d D . . . .
N318 N 0.42666(15) 1.2841(5) 0.71278(19) 0.061(3) Uani 1 1 d D . . . .
N302 N 0.59712(14) 0.2886(6) 0.41998(19) 0.056(2) Uani 1 1 d . . . . .
N319 N 0.41003(16) 1.2571(6) 0.7764(2) 0.061(3) Uani 1 1 d D . . . .
N328 N 0.26725(13) 0.3102(6) 0.7622(2) 0.057(2) Uani 1 1 d . . . . .
N313 N 0.45055(14) 0.7332(6) 0.6093(2) 0.060(2) Uani 1 1 d . . . . .
N317 N 0.43549(16) 1.2789(6) 0.48623(19) 0.067(3) Uani 1 1 d . . . . .
N306 N 0.58998(16) 0.1853(6) 0.5326(2) 0.068(3) Uani 1 1 d D . . . .
N301 N 0.60040(14) 0.2124(6) 0.3043(2) 0.059(2) Uani 1 1 d . . . . .
N311 N 0.58954(14) 0.7702(6) 0.72680(19) 0.056(2) Uani 1 1 d . . . . .
N312 N 0.47867(14) 0.5768(6) 0.6178(2) 0.062(2) Uani 1 1 d . . . . .
N304 N 0.60345(13) 0.4143(6) 0.4547(2) 0.056(2) Uani 1 1 d . . . . .
N326 N 0.27512(14) 0.4473(6) 0.7410(2) 0.062(2) Uani 1 1 d . . . . .
N320 N 0.36928(14) 1.0294(6) 0.8082(2) 0.056(2) Uani 1 1 d . . . . .
N307 N 0.57909(17) 0.2240(7) 0.6008(2) 0.066(3) Uani 1 1 d D . . . .
N327 N 0.27216(13) 0.4363(6) 0.7967(2) 0.056(2) Uani 1 1 d . . . . .
N333 N 0.22906(15) 0.4745(7) 0.4895(2) 0.067(3) Uani 1 1 d . . . . .
N305 N 0.61200(15) 0.7416(6) 0.4448(2) 0.067(3) Uani 1 1 d D . . . .
C345 C 0.43849(16) 1.1902(6) 0.5454(2) 0.051(3) Uani 1 1 d . . . . .
C344 C 0.43834(14) 1.1447(6) 0.6303(2) 0.043(2) Uani 1 1 d . . . . .
C360 C 0.38631(16) 1.0366(7) 0.8150(2) 0.052(3) Uani 1 1 d . . . . .
C327 C 0.56997(15) 0.6490(7) 0.6850(2) 0.050(2) Uani 1 1 d . . . . .
N322 N 0.37186(14) 0.8988(6) 0.8407(2) 0.062(2) Uani 1 1 d . . . . .
C324 C 0.55632(17) 0.4557(7) 0.6350(2) 0.051(3) Uani 1 1 d . . . . .
N334 N 0.20078(17) 0.5165(7) 0.4670(3) 0.073(3) Uani 1 1 d . . . . .
C325 C 0.55934(16) 0.5846(7) 0.6640(2) 0.050(3) Uani 1 1 d . . . . .
N331 N 0.25601(16) 0.2464(8) 0.5706(2) 0.072(3) Uani 1 1 d D . . . .
C326 C 0.53319(16) 0.5363(7) 0.6397(2) 0.053(3) Uani 1 1 d . . . . .
C352 C 0.43462(15) 1.1934(6) 0.6590(2) 0.049(2) Uani 1 1 d . . . . .
C343 C 0.43989(15) 1.1423(6) 0.5765(2) 0.046(2) Uani 1 1 d . . . . .
N332 N 0.20529(15) 0.3892(7) 0.5003(3) 0.071(3) Uani 1 1 d . . . . .
N336 N 0.14132(16) 0.3925(8) 0.4622(3) 0.074(3) Uani 1 1 d . . . . .
C361 C 0.38875(15) 0.9110(7) 0.8452(2) 0.052(2) Uani 1 1 d . . . . .
C334 C 0.51424(17) 0.5497(7) 0.6322(2) 0.056(3) Uani 1 1 d . . . . .
C342 C 0.44480(14) 1.0166(6) 0.6064(2) 0.046(2) Uani 1 1 d . . . . .
N330 N 0.27067(15) 0.2292(7) 0.6472(2) 0.069(3) Uani 1 1 d D . . . .
C357 C 0.39457(16) 1.1162(7) 0.8025(2) 0.051(3) Uani 1 1 d . . . . .
C348 C 0.43060(17) 1.3173(7) 0.5120(2) 0.057(3) Uani 1 1 d . . . . .
H348 H 0.425711 1.375529 0.509559 0.069 Uiso 1 1 calc R U . . .
C340 C 0.45096(16) 0.8710(7) 0.6373(3) 0.055(3) Uani 1 1 d . . . . .
H340 H 0.452145 0.901611 0.657529 0.066 Uiso 1 1 calc R U . . .
C331 C 0.56283(16) 0.7258(7) 0.6962(2) 0.055(3) Uani 1 1 d . . . . .
H331 H 0.550888 0.738008 0.689819 0.066 Uiso 1 1 calc R U . . .
C339 C 0.44740(15) 0.9180(6) 0.6076(2) 0.048(2) Uani 1 1 d . . . . .
C303 C 0.59965(16) 0.2968(7) 0.3633(2) 0.052(3) Uani 1 1 d . . . . .
C356 C 0.41136(16) 1.1377(7) 0.8143(3) 0.055(3) Uani 1 1 d . . . . .
H356 H 0.417797 1.103536 0.831444 0.066 Uiso 1 1 calc R U . . .
C306 C 0.60023(16) 0.3412(7) 0.3955(2) 0.054(3) Uani 1 1 d . . . . .
C321 C 0.56441(17) 0.3740(7) 0.6244(2) 0.054(3) Uani 1 1 d . . . . .
N325 N 0.28002(15) 0.7634(7) 0.7847(3) 0.071(3) Uani 1 1 d D . . . .
C316 C 0.59578(17) 0.2777(7) 0.4777(2) 0.057(3) Uani 1 1 d D . . . .
C330 C 0.57318(17) 0.7837(7) 0.7164(2) 0.055(3) Uani 1 1 d . . . . .
H330 H 0.568137 0.836574 0.723154 0.066 Uiso 1 1 calc R U . . .
N329 N 0.25290(19) 0.2059(6) 0.8686(3) 0.092(4) Uani 1 1 d D . . . .
C308 C 0.59920(16) 0.3290(7) 0.4493(2) 0.055(3) Uani 1 1 d . . . . .
C341 C 0.45269(15) 0.7798(7) 0.6362(2) 0.052(3) Uani 1 1 d . . . . .
H341 H 0.455613 0.748581 0.656273 0.062 Uiso 1 1 calc R U . . .
C379 C 0.26776(16) 0.3511(7) 0.7906(3) 0.055(3) Uani 1 1 d . . . . .
C319 C 0.58860(19) 0.2827(8) 0.6188(3) 0.064(3) Uani 1 1 d . . . . .
H319 H 0.600706 0.273545 0.623474 0.077 Uiso 1 1 calc R U . . .
C397 C 0.2177(2) 0.5299(8) 0.4718(3) 0.067(3) Uani 1 1 d . . . . .
C355 C 0.41883(18) 1.2078(7) 0.8015(2) 0.057(3) Uani 1 1 d . . . . .
H355 H 0.430421 1.222960 0.810194 0.069 Uiso 1 1 calc R U . . .
C363 C 0.39972(17) 0.8488(7) 0.8669(3) 0.058(3) Uani 1 1 d . . . . .
C309 C 0.60763(16) 0.5590(7) 0.4332(2) 0.054(3) Uani 1 1 d . . . . .
C307 C 0.60526(16) 0.4616(7) 0.4285(3) 0.055(3) Uani 1 1 d . . . . .
C362 C 0.36242(17) 0.9580(8) 0.8214(3) 0.060(3) Uani 1 1 d . . . . .
C353 C 0.42874(18) 1.2800(7) 0.6564(2) 0.062(3) Uani 1 1 d . . . . .
H353 H 0.427583 1.309940 0.635977 0.074 Uiso 1 1 calc R U . . .
C388 C 0.27131(18) 0.3164(8) 0.7065(3) 0.063(3) Uani 1 1 d . . . . .
C350 C 0.43309(18) 1.2008(7) 0.7153(2) 0.062(3) Uani 1 1 d . . . . .
H350 H 0.435314 1.173634 0.736232 0.074 Uiso 1 1 calc R U . . .
C337 C 0.44707(18) 0.7777(7) 0.5809(3) 0.065(3) Uani 1 1 d . . . . .
H337 H 0.445552 0.744223 0.561182 0.078 Uiso 1 1 calc R U . . .
C305 C 0.59618(18) 0.1679(8) 0.3306(2) 0.065(3) Uani 1 1 d . . . . .
H305 H 0.593156 0.106449 0.328149 0.078 Uiso 1 1 calc R U . . .
N324 N 0.30867(16) 0.9187(7) 0.8013(3) 0.084(3) Uani 1 1 d D . . . .
C365 C 0.42663(19) 0.7780(9) 0.8862(3) 0.069(3) Uani 1 1 d . . . . .
H365 H 0.438325 0.769560 0.884071 0.083 Uiso 1 1 calc R U . . .
C315 C 0.59334(18) 0.1867(7) 0.4769(3) 0.065(3) Uani 1 1 d . . . . .
H315 H 0.593743 0.153737 0.457586 0.078 Uiso 1 1 calc R U . . .
C351 C 0.43663(17) 1.1526(6) 0.6890(2) 0.056(3) Uani 1 1 d . . . . .
H351 H 0.440400 1.092286 0.691622 0.067 Uiso 1 1 calc R U . . .
C396 C 0.22208(18) 0.4081(9) 0.5038(3) 0.068(3) Uani 1 1 d . . . . .
C380 C 0.27140(16) 0.3620(7) 0.7380(3) 0.057(3) Uani 1 1 d . . . . .
C301 C 0.6036(2) 0.2988(7) 0.3083(2) 0.069(4) Uani 1 1 d . . . . .
H301 H 0.606077 0.331969 0.290169 0.083 Uiso 1 1 calc R U . . .
C320 C 0.58176(19) 0.3586(8) 0.6314(3) 0.064(3) Uani 1 1 d . . . . .
H320 H 0.589124 0.399180 0.644780 0.077 Uiso 1 1 calc R U . . .
C354 C 0.4245(2) 1.3240(8) 0.6829(3) 0.074(4) Uani 1 1 d . . . . .
H354 H 0.419959 1.382949 0.680344 0.089 Uiso 1 1 calc R U . . .
C329 C 0.59662(18) 0.6970(8) 0.7152(3) 0.067(3) Uani 1 1 d . . . . .
H329 H 0.608620 0.687014 0.721778 0.080 Uiso 1 1 calc R U . . .
C349 C 0.43233(17) 1.2763(7) 0.5422(2) 0.056(3) Uani 1 1 d . . . . .
H349 H 0.429329 1.307007 0.560361 0.067 Uiso 1 1 calc R U . . .
C381 C 0.26280(17) 0.2982(7) 0.8174(3) 0.060(3) Uani 1 1 d D . . . .
C338 C 0.4456(2) 0.8689(7) 0.5788(3) 0.068(4) Uani 1 1 d . . . . .
H338 H 0.443439 0.897988 0.558236 0.082 Uiso 1 1 calc R U . . .
C304 C 0.59610(18) 0.2059(7) 0.3593(3) 0.063(3) Uani 1 1 d . . . . .
H304 H 0.593629 0.171322 0.377104 0.076 Uiso 1 1 calc R U . . .
C378 C 0.27524(16) 0.4808(7) 0.7708(3) 0.058(3) Uani 1 1 d . . . . .
C364 C 0.41668(19) 0.8352(8) 0.8652(3) 0.067(3) Uani 1 1 d . . . . .
H364 H 0.421639 0.865944 0.849157 0.080 Uiso 1 1 calc R U . . .
C393 C 0.23399(19) 0.3508(10) 0.5262(3) 0.075(4) Uani 1 1 d . . . . .
C370 C 0.34395(18) 0.9461(8) 0.8142(3) 0.068(3) Uani 1 1 d . . . . .
C375 C 0.27762(16) 0.5791(7) 0.7750(3) 0.061(3) Uani 1 1 d . . . . .
C398 C 0.1952(2) 0.4446(9) 0.4812(3) 0.071(3) Uani 1 1 d . . . . .
C312 C 0.6133(2) 0.6828(9) 0.4698(3) 0.079(4) Uani 1 1 d . . . . .
H312 H 0.616077 0.704250 0.491588 0.094 Uiso 1 1 calc R U . . .
C333 C 0.50433(19) 0.5108(10) 0.6052(3) 0.075(4) Uani 1 1 d . . . . .
H333 H 0.509542 0.472541 0.591590 0.090 Uiso 1 1 calc R U . . .
C328 C 0.58730(18) 0.6371(8) 0.6947(3) 0.066(3) Uani 1 1 d . . . . .
H328 H 0.592853 0.587010 0.687035 0.079 Uiso 1 1 calc R U . . .
C390 C 0.2664(2) 0.1864(9) 0.6733(3) 0.077(4) Uani 1 1 d . . . . .
H390 H 0.263043 0.125425 0.670851 0.092 Uiso 1 1 calc R U . . .
C314 C 0.59028(18) 0.1436(7) 0.5049(2) 0.063(3) Uani 1 1 d . . . . .
H314 H 0.588317 0.080911 0.503984 0.075 Uiso 1 1 calc R U . . .
C302 C 0.60368(19) 0.3430(8) 0.3368(3) 0.067(3) Uani 1 1 d . . . . .
H302 H 0.606442 0.404862 0.338620 0.080 Uiso 1 1 calc R U . . .
C359 C 0.39377(19) 1.2368(8) 0.7655(3) 0.065(3) Uani 1 1 d . . . . .
H359 H 0.387568 1.270893 0.748065 0.078 Uiso 1 1 calc R U . . .
C385 C 0.25833(18) 0.2105(8) 0.8144(3) 0.066(3) Uani 1 1 d . . . . .
H385 H 0.258838 0.179548 0.794693 0.079 Uiso 1 1 calc R U . . .
C402 C 0.2218(4) 0.7308(15) 0.4211(6) 0.134(9) Uani 1 1 d . . . . .
H402 H 0.214838 0.761356 0.403569 0.161 Uiso 1 1 calc R U . . .
C310 C 0.60681(19) 0.6191(7) 0.4077(3) 0.067(3) Uani 1 1 d . . . . .
H310 H 0.604810 0.598456 0.385784 0.080 Uiso 1 1 calc R U . . .
C313 C 0.6108(2) 0.5918(8) 0.4644(3) 0.071(4) Uani 1 1 d . . . . .
H313 H 0.611197 0.552205 0.482325 0.085 Uiso 1 1 calc R U . . .
C336 C 0.48842(19) 0.6141(9) 0.6430(3) 0.073(4) Uani 1 1 d . . . . .
H336 H 0.482913 0.650318 0.656884 0.088 Uiso 1 1 calc R U . . .
C346 C 0.4433(2) 1.1506(8) 0.5184(3) 0.082(5) Uani 1 1 d . . . . .
H346 H 0.447650 1.091205 0.519903 0.099 Uiso 1 1 calc R U . . .
C399 C 0.2243(2) 0.6110(10) 0.4589(3) 0.080(4) Uani 1 1 d . . . . .
C406 C 0.1764(2) 0.4268(10) 0.4740(3) 0.081(4) Uani 1 1 d . . . . .
C332 C 0.4871(2) 0.5271(10) 0.5981(3) 0.074(4) Uani 1 1 d . . . . .
H332 H 0.480693 0.502699 0.578675 0.089 Uiso 1 1 calc R U . . .
C335 C 0.5058(2) 0.6047(10) 0.6509(3) 0.080(4) Uani 1 1 d . . . . .
H335 H 0.512046 0.635816 0.669032 0.096 Uiso 1 1 calc R U . . .
C391 C 0.2620(2) 0.3004(10) 0.5498(4) 0.079(4) Uani 1 1 d . . . . .
H391 H 0.274038 0.303111 0.550265 0.095 Uiso 1 1 calc R U . . .
C387 C 0.2758(2) 0.3613(9) 0.6800(3) 0.087(5) Uani 1 1 d . . . . .
H387 H 0.279025 0.422479 0.681581 0.104 Uiso 1 1 calc R U . . .
C389 C 0.2667(2) 0.2258(8) 0.7031(3) 0.072(4) Uani 1 1 d . . . . .
H389 H 0.263761 0.192821 0.720846 0.087 Uiso 1 1 calc R U . . .
C358 C 0.38545(19) 1.1691(9) 0.7783(3) 0.069(3) Uani 1 1 d . . . . .
H358 H 0.373543 1.158615 0.770652 0.082 Uiso 1 1 calc R U . . .
C384 C 0.25306(19) 0.1665(8) 0.8399(3) 0.073(4) Uani 1 1 d . . . . .
H384 H 0.249411 0.106015 0.837045 0.088 Uiso 1 1 calc R U . . .
C377 C 0.27944(19) 0.7299(9) 0.7548(4) 0.075(4) Uani 1 1 d . . . . .
H377 H 0.279766 0.769549 0.737108 0.090 Uiso 1 1 calc R U . . .
C392 C 0.2515(2) 0.3521(11) 0.5278(3) 0.084(4) Uani 1 1 d . . . . .
H392 H 0.256353 0.389530 0.513414 0.101 Uiso 1 1 calc R U . . .
C311 C 0.60895(18) 0.7101(8) 0.4143(3) 0.068(3) Uani 1 1 d . . . . .
H311 H 0.608212 0.751018 0.396692 0.081 Uiso 1 1 calc R U . . .
C374 C 0.2781(2) 0.6175(9) 0.8061(4) 0.087(4) Uani 1 1 d . . . . .
H374 H 0.277289 0.580459 0.824310 0.104 Uiso 1 1 calc R U . . .
C376 C 0.2784(2) 0.6376(9) 0.7489(3) 0.080(4) Uani 1 1 d . . . . .
H376 H 0.278141 0.614938 0.727525 0.096 Uiso 1 1 calc R U . . .
C373 C 0.2796(2) 0.7097(9) 0.8101(4) 0.094(5) Uani 1 1 d . . . . .
H373 H 0.280423 0.734742 0.831246 0.113 Uiso 1 1 calc R U . . .
C318 C 0.5899(13) 0.2765(13) 0.5313(9) 0.082(16) Uani 0.57(12) 1 d D . P E 1
H318 H 0.587891 0.308798 0.549900 0.099 Uiso 0.57(12) 1 calc R U P E 1
C400 C 0.2407(3) 0.6394(10) 0.4699(3) 0.097(6) Uani 1 1 d . . . . .
H400 H 0.248219 0.609608 0.486905 0.117 Uiso 1 1 calc R U . . .
C322 C 0.5542(2) 0.3112(9) 0.6062(4) 0.090(5) Uani 1 1 d . . . . .
H322 H 0.542050 0.317179 0.601975 0.108 Uiso 1 1 calc R U . . .
C386 C 0.2753(2) 0.3148(9) 0.6514(3) 0.085(5) Uani 1 1 d . . . . .
H386 H 0.278503 0.345660 0.633393 0.102 Uiso 1 1 calc R U . . .
C404 C 0.1510(2) 0.3532(12) 0.4867(5) 0.109(6) Uani 1 1 d . . . . .
H404 H 0.145954 0.315848 0.500817 0.130 Uiso 1 1 calc R U . . .
C408 C 0.1486(2) 0.4481(13) 0.4439(5) 0.108(6) Uani 1 1 d . . . . .
H408 H 0.141463 0.476676 0.426152 0.130 Uiso 1 1 calc R U . . .
C317 C 0.5925(13) 0.3229(14) 0.5051(9) 0.082(16) Uani 0.57(12) 1 d D . P E 1
H317 H 0.592174 0.386422 0.505254 0.099 Uiso 0.57(12) 1 calc R U P E 1
C347 C 0.4419(2) 1.1962(8) 0.4895(3) 0.089(5) Uani 1 1 d . . . . .
H347 H 0.445511 1.168215 0.471402 0.107 Uiso 1 1 calc R U . . .
C323 C 0.5623(3) 0.2379(11) 0.5939(4) 0.092(5) Uani 1 1 d . . . . .
H323 H 0.555347 0.196665 0.580034 0.110 Uiso 1 1 calc R U . . .
C368 C 0.3166(2) 0.9724(12) 0.7827(6) 0.129(9) Uani 1 1 d . . . . .
H368 H 0.309934 0.999590 0.764013 0.155 Uiso 1 1 calc R U . . .
C407 C 0.1656(2) 0.4667(13) 0.4488(5) 0.110(6) Uani 1 1 d . . . . .
H407 H 0.170048 0.507337 0.434857 0.131 Uiso 1 1 calc R U . . .
C372 C 0.3179(3) 0.8763(14) 0.8264(5) 0.123(8) Uani 1 1 d . . . . .
H372 H 0.312510 0.837040 0.839463 0.148 Uiso 1 1 calc R U . . .
C367 C 0.3932(2) 0.8051(12) 0.8929(4) 0.094(5) Uani 1 1 d . . . . .
H367 H 0.381676 0.814447 0.895838 0.112 Uiso 1 1 calc R U . . .
C369 C 0.3334(2) 0.9889(12) 0.7895(5) 0.116(7) Uani 1 1 d . . . . .
H369 H 0.338138 1.031760 0.776821 0.139 Uiso 1 1 calc R U . . .
C366 C 0.4038(2) 0.7502(11) 0.9130(4) 0.097(5) Uani 1 1 d . . . . .
H366 H 0.399492 0.721893 0.930369 0.117 Uiso 1 1 calc R U . . .
C483 C 0.2526(9) 0.2968(13) 0.8677(10) 0.086(11) Uani 0.44(6) 1 d D . P I 1
H483 H 0.247694 0.328554 0.883572 0.103 Uiso 0.44(6) 1 calc R U P I 1
N335 N 0.2368(4) 0.7602(10) 0.4306(5) 0.149(11) Uani 1 1 d . . . . .
C482 C 0.2592(9) 0.3434(17) 0.8447(8) 0.086(11) Uani 0.44(6) 1 d D . P I 1
H482 H 0.261295 0.405765 0.847202 0.103 Uiso 0.44(6) 1 calc R U P I 1
C403 C 0.2148(3) 0.6588(12) 0.4338(5) 0.118(7) Uani 1 1 d . . . . .
H403 H 0.203308 0.641424 0.425228 0.141 Uiso 1 1 calc R U . . .
I416 I 0.21244(16) 0.0545(6) 0.8699(4) 0.235(8) Uani 0.342(7) 1 d D . P I 2
Zn48 Zn 0.23893(18) 0.1337(4) 0.8986(2) 0.104(4) Uani 0.342(7) 1 d D . P I 2
I415 I 0.2644(2) 0.0616(7) 0.93470(14) 0.259(10) Uani 0.342(7) 1 d D . P I 2
I409 I 0.45162(13) 1.3841(7) 0.7875(3) 0.105(3) Uani 0.4545 1 d D . P C 2
Zn45 Zn 0.42232(14) 1.3540(7) 0.7532(3) 0.0670(6) Uani 0.4545 1 d D . P C 2
I410 I 0.40115(12) 1.4794(5) 0.73400(18) 0.139(5) Uani 0.4545 1 d D . P C 2
I411 I 0.46546(12) 0.6504(7) 0.9355(2) 0.166(4) Uani 0.4322 1 d D . P G 2
Zn46 Zn 0.43466(15) 0.6537(12) 0.9442(6) 0.0693(11) Uani 0.4322 1 d D . P G 2
I412 I 0.41645(16) 0.5143(5) 0.9445(2) 0.183(5) Uani 0.4322 1 d D . P G 2
Zn47 Zn 0.28364(14) 0.8997(7) 0.7778(3) 0.091(4) Uiso 0.202(4) 1 d D . P H 2
I413 I 0.27345(8) 0.9688(5) 0.72360(18) 0.102(2) Uiso 0.202(4) 1 d D . P H 2
I414 I 0.27167(10) 0.9493(6) 0.8285(2) 0.120(3) Uiso 0.202(4) 1 d D . P H 2
O3A O 0.45888(14) 0.9292(7) 0.8073(3) 0.070(3) Uani 0.7715 1 d D U P . .
C1A C 0.4597(2) 0.6749(8) 0.7375(4) 0.070(4) Uani 0.7715 1 d D U P . .
H1A H 0.457731 0.613023 0.733149 0.084 Uiso 0.7715 1 calc R U P . .
O2A O 0.47757(17) 0.9713(8) 0.7081(3) 0.079(3) Uani 0.7715 1 d D U P . .
O1A O 0.50486(15) 0.7554(8) 0.8004(3) 0.078(3) Uani 0.7715 1 d D U P . .
H1AA H 0.506686 0.745374 0.820552 0.118 Uiso 0.7715 1 calc R U P . .
C12A C 0.4641(2) 0.9898(8) 0.7863(4) 0.064(4) Uani 0.7715 1 d D U P . .
C9A C 0.4757(2) 1.1017(9) 0.7419(4) 0.084(6) Uani 0.7715 1 d D U P . .
H9A H 0.479808 1.139828 0.726708 0.101 Uiso 0.7715 1 calc R U P . .
C6A C 0.4737(2) 0.7021(8) 0.7610(3) 0.071(4) Uani 0.7715 1 d D U P . .
H6A H 0.481145 0.658226 0.772490 0.085 Uiso 0.7715 1 calc R U P . .
C5A C 0.47692(16) 0.7917(8) 0.7678(3) 0.065(4) Uani 0.7715 1 d D U P . .
C14A C 0.4850(3) 1.0254(14) 0.6860(5) 0.092(6) Uani 0.7715 1 d D U P . .
H14A H 0.485705 0.991022 0.666253 0.137 Uiso 0.7715 1 calc R U P . .
H14B H 0.496587 1.044049 0.696370 0.137 Uiso 0.7715 1 calc R U P . .
H14C H 0.477815 1.078484 0.680196 0.137 Uiso 0.7715 1 calc R U P . .
C4A C 0.46555(17) 0.8555(8) 0.7504(3) 0.054(3) Uani 0.7715 1 d D U P . .
C8A C 0.4739(2) 1.0113(8) 0.7361(4) 0.068(4) Uani 0.7715 1 d D U P . .
C11A C 0.4661(3) 1.0803(9) 0.7924(5) 0.098(7) Uani 0.7715 1 d D U P . .
H11A H 0.463775 1.104313 0.812303 0.118 Uiso 0.7715 1 calc R U P . .
C15A C 0.4525(4) 0.9618(17) 0.8355(6) 0.127(10) Uani 0.7715 1 d D U P . .
H15A H 0.442381 0.999476 0.828521 0.190 Uiso 0.7715 1 calc R U P . .
H15B H 0.461513 0.997129 0.849135 0.190 Uiso 0.7715 1 calc R U P . .
H15C H 0.449361 0.911098 0.848178 0.190 Uiso 0.7715 1 calc R U P . .
C7A C 0.46819(19) 0.9539(9) 0.7580(3) 0.059(3) Uani 0.7715 1 d D U P . .
C2A C 0.44881(18) 0.7372(8) 0.7207(3) 0.063(4) Uani 0.7715 1 d D U P . .
H2A H 0.439220 0.718623 0.705044 0.076 Uiso 0.7715 1 calc R U P . .
C13A C 0.4917(2) 0.8207(11) 0.7929(5) 0.080(5) Uani 0.7715 1 d D U P . .
H13A H 0.496790 0.875469 0.785093 0.096 Uiso 0.7715 1 calc R U P . .
H13B H 0.487429 0.836338 0.813140 0.096 Uiso 0.7715 1 calc R U P . .
I509 I 0.4622(5) 1.390(3) 0.7905(11) 0.080 Uiso 0.0309 1 d D U P C 3
I510 I 0.4103(7) 1.487(4) 0.7410(16) 0.080 Uiso 0.0309 1 d D U P C 3
Zn55 Zn 0.4323(6) 1.363(4) 0.7586(17) 0.080 Uiso 0.0309 1 d D U P C 3
Zn42 Zn 0.6162(3) 0.8803(9) 0.4456(8) 0.146(11) Uani 0.211(12) 1 d D . P D 2
I403 I 0.60370(18) 0.9622(8) 0.3935(8) 0.140(7) Uani 0.211(12) 1 d D . P D 2
I404 I 0.6056(2) 0.921(2) 0.4978(10) 0.226(12) Uani 0.211(12) 1 d D . P D 2
I406 I 0.56322(14) 0.0106(5) 0.5642(2) 0.157(5) Uani 0.4192 1 d D . P E 2
Zn43 Zn 0.58812(14) 0.1206(6) 0.57634(19) 0.106(6) Uani 0.4192 1 d D . P E 2
I405 I 0.61851(11) 0.0977(7) 0.6047(2) 0.135(4) Uani 0.4192 1 d D . P E 2
I506 I 0.5750(6) -0.001(3) 0.5779(12) 0.080 Uiso 0.0314 1 d D U P E 3
Zn53 Zn 0.5922(7) 0.143(4) 0.583(2) 0.080 Uiso 0.0314 1 d D U P E 3
I505 I 0.6223(6) 0.121(4) 0.6141(13) 0.080 Uiso 0.0314 1 d D U P E 3
I402 I 0.5966(3) -0.0015(9) 0.2688(4) 0.080 Uiso 0.078(5) 1 d D U P A 2
I401 I 0.63706(18) 0.1783(13) 0.2668(5) 0.080 Uiso 0.078(5) 1 d D U P A 2
C371 C 0.3357(2) 0.8904(14) 0.8332(5) 0.112(7) Uani 1 1 d . . . . .
H371 H 0.342368 0.860936 0.851373 0.134 Uiso 1 1 calc R U . . .
C3A C 0.45192(16) 0.8280(8) 0.7269(3) 0.051(3) Uani 0.7715 1 d D U P . .
H3A H 0.444609 0.871328 0.714867 0.061 Uiso 0.7715 1 calc R U P . .
C401 C 0.2460(3) 0.7164(12) 0.4542(6) 0.132(10) Uani 1 1 d . . . . .
H401 H 0.257297 0.737676 0.461713 0.159 Uiso 1 1 calc R U . . .
C405 C 0.1689(2) 0.3655(13) 0.4924(5) 0.111(7) Uani 1 1 d . . . . .
H405 H 0.175934 0.331801 0.508870 0.134 Uiso 1 1 calc R U . . .
I407 I 0.4401(2) 0.5421(10) 0.5543(4) 0.247(17) Uani 0.180(11) 1 d D . P B 2
I408 I 0.4380(2) 0.5497(11) 0.6560(5) 0.231(15) Uani 0.180(11) 1 d D . P B 2
C10A C 0.4713(2) 1.1356(10) 0.7699(5) 0.098(7) Uani 0.7715 1 d D U P . .
H10A H 0.471895 1.198216 0.773687 0.118 Uiso 0.7715 1 calc R U P . .
Zn49 Zn 0.27225(18) 0.1703(9) 0.6036(3) 0.073(6) Uani 0.3558 1 d D . P F 2
I418 I 0.2582(2) 0.0177(9) 0.6039(5) 0.110(5) Uani 0.3558 1 d D . P F 2
I417 I 0.30282(16) 0.1934(13) 0.5945(4) 0.108(4) Uani 0.3558 1 d D . P F 2
I518 I 0.2463(5) 0.021(3) 0.6067(11) 0.080 Uiso 0.0351 1 d . U P F 3
I517 I 0.2963(5) 0.145(3) 0.5955(11) 0.080 Uiso 0.0351 1 d . U P F 3
Zn59 Zn 0.2647(11) 0.148(7) 0.604(3) 0.080 Uiso 0.0351 1 d . U P F 3
C395 C 0.2388(2) 0.2442(16) 0.5698(5) 0.138(10) Uani 1 1 d . . . J 2
H395 H 0.234252 0.205903 0.584497 0.166 Uiso 1 1 calc R U . J 2
C394 C 0.2278(2) 0.2952(16) 0.5488(5) 0.137(10) Uani 1 1 d . . . J 2
H394 H 0.215769 0.293317 0.549266 0.165 Uiso 1 1 calc R U . J 2
C383 C 0.2612(7) 0.2863(19) 0.8739(6) 0.086(11) Uani 0.56(6) 1 d D . P I 2
H383 H 0.264130 0.308770 0.895517 0.103 Uiso 0.56(6) 1 calc R U P I 2
C382 C 0.2653(8) 0.3341(18) 0.8486(6) 0.086(11) Uani 0.56(6) 1 d D . P I 2
H382 H 0.269826 0.392750 0.852342 0.103 Uiso 0.56(6) 1 calc R U P I 2
C417 C 0.5992(12) 0.317(2) 0.5083(6) 0.082(16) Uani 0.43(12) 1 d D . P E 2
H417 H 0.603551 0.376227 0.510887 0.099 Uiso 0.43(12) 1 calc R U P E 2
C418 C 0.5962(12) 0.271(2) 0.5343(7) 0.082(16) Uani 0.43(12) 1 d D . P E 2
H418 H 0.598579 0.298592 0.555080 0.099 Uiso 0.43(12) 1 calc R U P E 2

loop_
_atom_site_aniso_label
_atom_site_aniso_U_11
_atom_site_aniso_U_22
_atom_site_aniso_U_33
_atom_site_aniso_U_23
_atom_site_aniso_U_13
_atom_site_aniso_U_12
I302 0.1263(14) 0.0355(4) 0.0488(5) -0.0052(3) 0.0258(6) 0.0068(4)
I308 0.1026(11) 0.0320(7) 0.0865(12) -0.0002(6) 0.0348(7) -0.0074(6)
I309 0.120(3) 0.065(2) 0.066(3) -0.0341(16) 0.047(2) -0.027(2)
I303 0.0822(8) 0.0357(7) 0.0712(10) 0.0076(5) 0.0104(6) 0.0000(5)
I307 0.1054(14) 0.0464(8) 0.0748(12) -0.0296(6) -0.0083(7) 0.0054(7)
I305 0.1098(15) 0.0653(14) 0.0437(13) 0.0194(11) 0.0364(13) 0.0223(11)
I304 0.1330(13) 0.0407(8) 0.0648(11) -0.0106(6) 0.0334(7) -0.0008(6)
I310 0.143(3) 0.0298(16) 0.075(2) 0.0146(12) 0.0563(17) 0.0193(12)
I301 0.0973(8) 0.1044(10) 0.0663(8) -0.0179(7) 0.0132(6) 0.0182(6)
I318 0.122(3) 0.0538(15) 0.097(3) -0.0179(14) 0.038(2) -0.0046(19)
I306 0.134(2) 0.0280(10) 0.0704(14) 0.0002(9) 0.0363(13) 0.0000(13)
I312 0.199(3) 0.0355(15) 0.0378(16) -0.0065(10) 0.0230(15) -0.0021(16)
I317 0.079(2) 0.107(5) 0.079(2) -0.025(2) 0.0142(15) 0.0142(16)
I311 0.0961(19) 0.130(2) 0.0484(16) -0.0325(15) 0.0090(13) 0.0205(18)
I313 0.0752(7) 0.0480(6) 0.1243(13) 0.0277(6) 0.0044(7) -0.0008(5)
I314 0.1245(11) 0.0605(7) 0.1082(12) -0.0202(7) 0.0461(8) -0.0002(7)
Zn31 0.1067(12) 0.0437(8) 0.0339(7) 0.0019(6) 0.0148(7) 0.0136(8)
Zn35 0.1438(17) 0.0309(7) 0.0383(8) -0.0056(6) 0.0492(10) -0.0072(9)
Zn34 0.0908(11) 0.0283(7) 0.0732(10) -0.0068(7) 0.0082(8) -0.0008(7)
Zn36 0.1413(19) 0.0434(8) 0.023(2) -0.0041(9) 0.0124(15) 0.0234(12)
I315 0.195(3) 0.1084(17) 0.0853(13) 0.0402(12) 0.0660(15) 0.0683(18)
Zn39 0.086(5) 0.057(5) 0.050(5) 0.005(3) 0.007(4) 0.012(4)
Zn33 0.106(4) 0.027(4) 0.046(4) 0.005(3) 0.036(3) 0.011(3)
Zn32 0.0880(19) 0.0308(12) 0.0568(14) -0.0005(9) 0.0155(11) -0.0020(11)
I316 0.270(4) 0.0627(11) 0.123(2) -0.0357(12) 0.119(3) -0.0493(16)
Zn37 0.0755(13) 0.0351(10) 0.0843(17) -0.0007(9) 0.0164(11) -0.0026(8)
Zn38 0.166(4) 0.0447(15) 0.065(2) 0.0060(15) 0.062(2) 0.013(2)
N316 0.096(6) 0.026(4) 0.022(3) 0.000(3) 0.019(4) 0.002(4)
N309 0.092(6) 0.040(4) 0.020(3) 0.001(3) 0.020(4) -0.001(4)
N321 0.092(7) 0.037(4) 0.034(4) 0.006(3) 0.018(4) 0.003(4)
N308 0.095(7) 0.041(5) 0.029(4) 0.006(3) 0.015(4) 0.001(5)
N314 0.087(6) 0.029(4) 0.024(3) -0.003(3) 0.018(4) -0.006(4)
N315 0.092(6) 0.028(4) 0.027(4) -0.005(3) 0.022(4) 0.001(4)
N310 0.099(7) 0.036(4) 0.022(4) 0.001(3) 0.009(4) 0.006(4)
N303 0.090(6) 0.038(4) 0.032(4) 0.003(3) 0.019(4) 0.005(4)
N323 0.100(8) 0.040(5) 0.039(5) 0.004(4) 0.019(5) 0.000(5)
N318 0.136(9) 0.026(4) 0.031(4) -0.001(3) 0.038(5) -0.005(5)
N302 0.106(7) 0.033(4) 0.032(4) 0.014(3) 0.023(4) 0.013(4)
N319 0.120(9) 0.033(4) 0.037(4) 0.005(4) 0.035(5) 0.008(5)
N328 0.090(7) 0.038(5) 0.046(5) 0.008(4) 0.020(4) 0.003(4)
N313 0.103(7) 0.029(4) 0.046(5) -0.001(4) 0.008(5) -0.001(4)
N317 0.142(9) 0.035(5) 0.025(4) -0.003(3) 0.019(5) -0.015(5)
N306 0.141(9) 0.035(5) 0.036(4) 0.005(4) 0.034(5) 0.015(5)
N301 0.101(7) 0.040(5) 0.037(4) 0.007(4) 0.014(4) 0.014(5)
N311 0.095(7) 0.048(5) 0.027(4) -0.003(4) 0.015(4) 0.004(5)
N312 0.093(7) 0.033(4) 0.057(6) -0.001(4) 0.009(5) -0.006(4)
N304 0.099(7) 0.034(4) 0.038(4) 0.002(4) 0.018(4) 0.010(4)
N326 0.088(7) 0.039(5) 0.063(6) 0.015(4) 0.026(5) 0.005(4)
N320 0.087(7) 0.046(5) 0.034(4) 0.001(4) 0.008(4) -0.007(5)
N307 0.119(9) 0.049(5) 0.038(5) -0.005(4) 0.036(5) 0.008(6)
N327 0.087(6) 0.035(4) 0.047(5) 0.003(4) 0.018(4) -0.001(4)
N333 0.108(8) 0.059(6) 0.040(5) 0.012(4) 0.025(5) -0.001(6)
N305 0.110(8) 0.041(5) 0.051(5) 0.003(4) 0.019(5) 0.004(5)
C345 0.098(8) 0.027(5) 0.032(5) -0.003(4) 0.019(5) -0.006(5)
C344 0.081(7) 0.031(5) 0.020(4) -0.002(3) 0.015(4) -0.003(4)
C360 0.090(8) 0.038(5) 0.029(5) 0.005(4) 0.017(5) 0.007(5)
C327 0.085(8) 0.039(5) 0.031(5) -0.001(4) 0.020(5) -0.002(5)
N322 0.089(7) 0.048(5) 0.048(5) 0.010(4) 0.009(5) -0.009(5)
C324 0.095(9) 0.034(5) 0.027(4) 0.001(4) 0.017(5) 0.003(5)
N334 0.115(10) 0.054(6) 0.056(6) 0.007(5) 0.029(6) 0.004(6)
C325 0.095(8) 0.038(5) 0.019(4) 0.001(4) 0.013(4) 0.002(5)
N331 0.098(8) 0.071(7) 0.054(6) 0.013(5) 0.031(5) 0.008(6)
C326 0.093(8) 0.044(6) 0.024(4) 0.003(4) 0.016(5) 0.001(5)
C352 0.093(8) 0.030(5) 0.027(4) -0.001(4) 0.020(4) -0.003(5)
C343 0.095(8) 0.027(4) 0.021(4) 0.000(3) 0.022(4) -0.004(4)
N332 0.095(8) 0.058(6) 0.060(6) 0.018(5) 0.011(5) -0.007(6)
N336 0.101(8) 0.060(6) 0.064(6) 0.004(5) 0.017(6) 0.003(6)
C361 0.078(7) 0.042(5) 0.036(5) 0.005(4) 0.010(5) -0.007(5)
C334 0.095(8) 0.040(5) 0.034(5) 0.002(4) 0.018(5) 0.002(5)
C342 0.079(7) 0.032(5) 0.028(4) -0.002(4) 0.008(4) 0.000(4)
N330 0.106(8) 0.048(6) 0.054(6) 0.010(4) 0.022(5) 0.014(5)
C357 0.093(8) 0.038(5) 0.023(4) 0.005(4) 0.018(5) 0.004(5)
C348 0.112(9) 0.037(5) 0.022(4) 0.004(4) 0.013(5) 0.000(5)
C340 0.100(8) 0.028(5) 0.039(5) 0.001(4) 0.020(5) -0.002(5)
C331 0.088(8) 0.042(5) 0.039(5) -0.004(4) 0.025(5) 0.004(5)
C339 0.092(7) 0.030(5) 0.025(4) -0.006(4) 0.019(4) 0.000(5)
C303 0.093(8) 0.035(5) 0.029(5) 0.005(4) 0.014(5) 0.012(5)
C356 0.087(8) 0.040(5) 0.039(5) 0.000(4) 0.015(5) 0.004(5)
C306 0.094(8) 0.038(5) 0.030(5) 0.007(4) 0.016(5) 0.011(5)
C321 0.097(9) 0.037(5) 0.031(5) 0.002(4) 0.021(5) -0.001(5)
N325 0.089(7) 0.039(5) 0.085(8) 0.002(5) 0.015(6) -0.004(5)
C316 0.110(9) 0.033(5) 0.032(5) 0.002(4) 0.023(5) 0.017(5)
C330 0.097(9) 0.049(6) 0.026(4) -0.007(4) 0.030(5) -0.003(6)
N329 0.193(14) 0.033(5) 0.069(7) 0.002(5) 0.076(8) 0.009(6)
C308 0.097(8) 0.036(5) 0.035(5) 0.010(4) 0.021(5) 0.013(5)
C341 0.090(8) 0.031(5) 0.035(5) 0.004(4) 0.014(5) 0.001(5)
C379 0.091(8) 0.038(5) 0.041(5) 0.003(4) 0.023(5) 0.011(5)
C319 0.110(10) 0.049(6) 0.038(5) -0.003(5) 0.023(6) 0.014(6)
C397 0.109(11) 0.050(7) 0.048(6) -0.003(5) 0.029(6) -0.005(7)
C355 0.106(9) 0.034(5) 0.035(5) -0.009(4) 0.021(5) -0.002(5)
C363 0.097(9) 0.039(6) 0.038(5) 0.012(4) 0.012(5) -0.007(5)
C309 0.095(8) 0.032(5) 0.036(5) 0.003(4) 0.015(5) 0.007(5)
C307 0.089(8) 0.034(5) 0.044(5) 0.001(4) 0.018(5) 0.008(5)
C362 0.090(8) 0.048(6) 0.042(6) 0.005(5) 0.011(5) -0.007(6)
C353 0.131(10) 0.034(5) 0.029(5) 0.000(4) 0.036(6) 0.005(6)
C388 0.096(9) 0.043(6) 0.055(6) 0.011(5) 0.026(6) 0.010(6)
C350 0.121(10) 0.042(6) 0.026(5) 0.000(4) 0.026(5) 0.006(6)
C337 0.119(10) 0.039(6) 0.034(5) -0.010(4) 0.008(6) 0.007(6)
C305 0.116(10) 0.050(6) 0.031(5) 0.007(5) 0.015(5) -0.007(6)
N324 0.089(8) 0.047(6) 0.114(10) -0.001(6) 0.010(7) -0.012(6)
C365 0.100(9) 0.065(8) 0.049(6) 0.018(6) 0.032(6) 0.013(7)
C315 0.120(10) 0.040(6) 0.040(6) -0.006(5) 0.027(6) 0.007(6)
C351 0.117(9) 0.026(5) 0.027(4) -0.004(4) 0.018(5) 0.006(5)
C396 0.091(9) 0.061(7) 0.052(7) 0.018(6) 0.015(6) -0.008(6)
C380 0.084(8) 0.043(6) 0.049(6) 0.004(5) 0.025(5) 0.005(5)
C301 0.149(12) 0.036(6) 0.028(5) 0.007(4) 0.031(6) 0.011(6)
C320 0.112(10) 0.046(6) 0.034(5) -0.007(5) 0.013(6) 0.004(6)
C354 0.158(13) 0.035(6) 0.042(6) 0.008(5) 0.052(7) 0.007(7)
C329 0.085(8) 0.056(7) 0.056(7) -0.014(6) 0.001(6) 0.014(6)
C349 0.110(9) 0.033(5) 0.027(4) -0.002(4) 0.019(5) 0.000(5)
C381 0.096(9) 0.033(5) 0.055(6) 0.002(5) 0.021(6) 0.006(5)
C338 0.134(11) 0.034(5) 0.035(5) 0.001(4) 0.008(6) 0.009(6)
C304 0.119(10) 0.035(5) 0.036(5) 0.009(4) 0.013(6) -0.004(6)
C378 0.077(7) 0.037(5) 0.058(7) 0.006(5) 0.009(5) 0.003(5)
C364 0.110(10) 0.057(7) 0.039(6) 0.022(5) 0.030(6) 0.009(7)
C393 0.094(10) 0.069(8) 0.065(8) 0.029(7) 0.019(7) 0.001(7)
C370 0.095(9) 0.046(6) 0.059(7) 0.006(5) 0.004(6) -0.002(6)
C375 0.081(8) 0.034(5) 0.069(7) 0.007(5) 0.015(6) 0.000(5)
C398 0.105(10) 0.055(7) 0.055(7) 0.017(6) 0.019(7) 0.000(7)
C312 0.140(13) 0.051(7) 0.046(6) -0.003(5) 0.019(7) 0.004(7)
C333 0.095(10) 0.085(10) 0.047(6) -0.029(6) 0.014(6) -0.002(8)
C328 0.102(10) 0.053(7) 0.038(5) -0.010(5) 0.001(6) 0.019(6)
C390 0.122(11) 0.049(7) 0.063(8) 0.008(6) 0.026(7) 0.000(7)
C314 0.124(10) 0.036(5) 0.034(5) 0.008(4) 0.027(6) 0.006(6)
C302 0.128(11) 0.041(6) 0.035(5) 0.001(4) 0.026(6) 0.014(6)
C359 0.098(10) 0.056(7) 0.043(6) 0.016(5) 0.020(6) 0.007(7)
C385 0.107(10) 0.040(6) 0.057(7) 0.001(5) 0.030(6) -0.001(6)
C402 0.21(3) 0.090(15) 0.123(18) 0.046(13) 0.093(19) 0.001(16)
C310 0.125(11) 0.032(5) 0.045(6) 0.002(4) 0.020(6) -0.003(6)
C313 0.133(12) 0.046(6) 0.035(5) -0.001(5) 0.016(6) 0.010(7)
C336 0.093(10) 0.062(8) 0.066(8) -0.030(6) 0.020(7) -0.001(7)
C346 0.180(15) 0.034(6) 0.037(6) 0.001(5) 0.033(7) 0.011(7)
C399 0.128(13) 0.062(8) 0.061(8) 0.009(6) 0.043(8) 0.002(8)
C406 0.108(11) 0.071(9) 0.060(8) 0.023(7) 0.007(7) 0.005(8)
C332 0.102(10) 0.078(9) 0.044(6) -0.026(6) 0.017(6) -0.001(7)
C335 0.103(11) 0.078(9) 0.058(7) -0.035(7) 0.011(7) 0.010(8)
C391 0.088(9) 0.069(9) 0.085(10) 0.026(7) 0.029(7) -0.002(7)
C387 0.156(15) 0.047(7) 0.066(8) 0.000(6) 0.045(9) -0.009(8)
C389 0.132(12) 0.042(6) 0.045(6) 0.000(5) 0.022(7) -0.006(7)
C358 0.087(9) 0.057(7) 0.063(7) 0.018(6) 0.018(6) 0.008(6)
C384 0.113(10) 0.032(6) 0.083(9) -0.001(6) 0.041(8) 0.002(6)
C377 0.100(10) 0.048(7) 0.082(9) 0.013(6) 0.027(8) -0.002(6)
C392 0.097(11) 0.097(11) 0.062(8) 0.031(8) 0.024(7) -0.006(8)
C311 0.103(10) 0.048(7) 0.056(7) 0.012(5) 0.026(6) 0.006(6)
C374 0.136(13) 0.044(7) 0.085(10) -0.001(7) 0.032(9) -0.004(8)
C376 0.127(12) 0.051(7) 0.062(8) 0.012(6) 0.020(8) -0.004(7)
C373 0.153(15) 0.038(7) 0.091(11) 0.007(7) 0.022(10) 0.001(8)
C318 0.19(5) 0.030(5) 0.039(6) 0.004(4) 0.047(14) 0.021(10)
C400 0.186(18) 0.071(9) 0.050(7) -0.006(7) 0.061(10) -0.026(11)
C322 0.104(11) 0.054(8) 0.113(12) -0.038(8) 0.020(9) -0.009(7)
C386 0.158(14) 0.048(7) 0.061(8) 0.005(6) 0.050(8) 0.000(8)
C404 0.107(13) 0.083(11) 0.124(15) 0.034(11) -0.009(11) -0.009(10)
C408 0.097(12) 0.111(14) 0.106(13) 0.052(11) -0.011(10) 0.001(10)
C317 0.19(5) 0.030(5) 0.039(6) 0.004(4) 0.047(14) 0.021(10)
C347 0.202(17) 0.044(7) 0.032(5) 0.001(5) 0.049(8) -0.003(8)
C323 0.135(15) 0.076(10) 0.067(9) -0.044(8) 0.025(9) -0.008(9)
C368 0.078(11) 0.089(12) 0.20(2) 0.073(14) -0.027(12) -0.012(9)
C407 0.107(13) 0.113(14) 0.106(13) 0.070(12) 0.012(10) 0.001(10)
C372 0.112(14) 0.109(15) 0.131(17) 0.053(13) -0.026(12) -0.022(11)
C367 0.103(11) 0.108(13) 0.073(9) 0.044(9) 0.026(8) -0.008(9)
C369 0.097(12) 0.085(12) 0.153(18) 0.064(12) -0.012(11) -0.020(9)
C366 0.116(12) 0.094(11) 0.084(10) 0.066(9) 0.023(9) -0.003(9)
C483 0.17(3) 0.035(6) 0.063(8) 0.006(6) 0.043(14) 0.013(12)
N335 0.31(3) 0.049(8) 0.130(15) 0.013(9) 0.15(2) 0.000(13)
C482 0.17(3) 0.035(6) 0.063(8) 0.006(6) 0.043(14) 0.013(12)
C403 0.166(18) 0.080(11) 0.120(15) 0.059(11) 0.063(13) 0.026(11)
I416 0.297(11) 0.123(5) 0.354(16) -0.162(8) 0.249(12) -0.109(7)
Zn48 0.207(10) 0.043(3) 0.089(6) -0.002(3) 0.102(7) 0.010(5)
I415 0.54(2) 0.180(8) 0.081(3) 0.077(4) 0.135(7) 0.248(13)
I409 0.184(6) 0.084(4) 0.069(3) -0.055(3) 0.087(3) -0.071(3)
Zn45 0.1438(17) 0.0309(7) 0.0383(8) -0.0056(6) 0.0492(10) -0.0072(9)
I410 0.337(13) 0.036(2) 0.065(3) 0.021(2) 0.096(5) 0.046(5)
I411 0.207(7) 0.231(8) 0.052(2) -0.042(4) -0.002(3) 0.142(6)
Zn46 0.1413(19) 0.0434(8) 0.023(2) -0.0041(9) 0.0124(15) 0.0234(12)
I412 0.462(15) 0.042(3) 0.041(3) 0.0001(19) 0.035(5) -0.053(5)
O3A 0.077(7) 0.055(6) 0.085(8) -0.023(6) 0.032(6) 0.000(5)
C1A 0.114(12) 0.037(7) 0.071(10) -0.011(7) 0.050(9) -0.007(8)
O2A 0.112(9) 0.062(7) 0.059(6) 0.030(6) 0.003(6) -0.017(6)
O1A 0.100(8) 0.076(8) 0.066(7) 0.039(6) 0.033(6) 0.022(6)
C12A 0.073(9) 0.036(7) 0.080(10) -0.012(7) 0.005(8) 0.002(6)
C9A 0.099(12) 0.045(9) 0.093(12) 0.031(9) -0.026(10) -0.017(8)
C6A 0.123(13) 0.035(7) 0.068(9) 0.017(7) 0.052(9) 0.018(8)
C5A 0.093(10) 0.038(7) 0.072(9) 0.012(7) 0.035(8) 0.005(7)
C14A 0.096(13) 0.090(14) 0.087(13) 0.047(11) 0.012(10) -0.016(11)
C4A 0.074(8) 0.041(7) 0.052(7) 0.001(6) 0.020(6) 0.002(6)
C8A 0.082(10) 0.041(7) 0.075(10) 0.014(7) -0.004(8) -0.005(7)
C11A 0.101(13) 0.054(10) 0.123(16) -0.043(10) -0.025(12) 0.009(9)
C15A 0.16(2) 0.106(18) 0.14(2) -0.073(16) 0.089(17) -0.030(16)
C7A 0.068(8) 0.036(7) 0.069(9) 0.003(6) 0.003(7) -0.006(6)
C2A 0.094(10) 0.051(8) 0.056(8) -0.014(7) 0.041(7) -0.014(7)
C13A 0.093(12) 0.052(9) 0.091(12) 0.000(9) 0.004(10) 0.019(8)
Zn42 0.132(14) 0.074(11) 0.23(3) -0.046(14) 0.023(18) 0.025(10)
I403 0.120(6) 0.052(4) 0.23(2) 0.027(7) -0.025(9) -0.006(4)
I404 0.160(9) 0.188(16) 0.34(3) -0.155(19) 0.059(14) 0.010(10)
I406 0.281(11) 0.067(4) 0.148(7) -0.050(4) 0.110(7) -0.033(5)
Zn43 0.256(14) 0.047(7) 0.030(5) 0.012(4) 0.070(6) 0.025(7)
I405 0.244(8) 0.110(4) 0.074(3) 0.051(2) 0.090(3) 0.088(5)
C371 0.083(10) 0.134(16) 0.112(14) 0.058(12) -0.003(9) -0.031(10)
C3A 0.077(8) 0.048(7) 0.038(6) -0.002(5) 0.037(6) -0.007(6)
C401 0.23(2) 0.067(11) 0.133(17) -0.045(12) 0.115(18) -0.070(14)
C405 0.108(13) 0.105(14) 0.115(14) 0.064(12) 0.005(10) -0.002(10)
I407 0.145(11) 0.096(8) 0.44(4) -0.166(16) -0.102(14) 0.046(8)
I408 0.114(8) 0.101(9) 0.48(4) 0.141(16) 0.064(11) 0.008(6)
C10A 0.092(12) 0.038(9) 0.143(18) -0.010(10) -0.034(12) 0.002(8)
Zn49 0.123(13) 0.051(7) 0.052(9) -0.009(5) 0.034(7) 0.012(7)
I418 0.196(14) 0.055(3) 0.097(5) -0.008(3) 0.075(8) 0.001(5)
I417 0.133(6) 0.099(7) 0.098(5) -0.010(4) 0.040(4) 0.021(4)
C395 0.100(13) 0.17(2) 0.147(18) 0.111(17) 0.023(12) 0.011(13)
C394 0.090(11) 0.17(2) 0.158(19) 0.122(17) 0.030(11) 0.022(12)
C383 0.17(3) 0.035(6) 0.063(8) 0.006(6) 0.043(14) 0.013(12)
C382 0.17(3) 0.035(6) 0.063(8) 0.006(6) 0.043(14) 0.013(12)
C417 0.19(5) 0.030(5) 0.039(6) 0.004(4) 0.047(14) 0.021(10)
C418 0.19(5) 0.030(5) 0.039(6) 0.004(4) 0.047(14) 0.021(10)

loop_
_atom_type_symbol
_atom_type_description
_atom_type_scat_dispersion_real
_atom_type_scat_dispersion_imag
_atom_type_scat_source
C C 0.0181 0.0091 'International Tables Vol C Tables 4.2.6.8 and 6.1.1.4'
H H 0.0000 0.0000 'International Tables Vol C Tables 4.2.6.8 and 6.1.1.4'
I I -0.3257 6.8362 'International Tables Vol C Tables 4.2.6.8 and 6.1.1.4'
N N 0.0311 0.0180 'International Tables Vol C Tables 4.2.6.8 and 6.1.1.4'
O O 0.0492 0.0322 'International Tables Vol C Tables 4.2.6.8 and 6.1.1.4'
Zn Zn -1.5491 0.6778 'International Tables Vol C Tables 4.2.6.8 and 6.1.1.4'

loop_
_exptl_crystal_face_index_h
_exptl_crystal_face_index_k
_exptl_crystal_face_index_l
_exptl_crystal_face_perp_dist
1 0 1 0.0707
-2 -1 0 0.0749
2 1 0 0.0953
-2 1 -2 0.1375
2 -1 2 0.0909
2 0 -1 0.0288
-2 0 1 0.0516
-2 -1 -2 0.0959
2 1 2 0.1000
1 0 -2 0.0637
-1 0 2 0.0679
-1 0 0 0.0838
1 0 0 0.0685
2 -1 0 0.0828
-2 2 -1 0.1259

loop_
_geom_angle_atom_site_label_1
_geom_angle_atom_site_label_2
_geom_angle_atom_site_label_3
_geom_angle
_geom_angle_site_symmetry_1
_geom_angle_site_symmetry_3
_geom_angle_publ_flag
I301 Zn31 I302 124.70(7) . . ?
N301 Zn31 I302 105.6(3) . . ?
N301 Zn31 I301 108.1(3) . . ?
N301 Zn31 I402 105.6(5) . . ?
N301 Zn31 I401 96.8(6) . . ?
N311 Zn31 I302 106.4(3) 6_565 . ?
N311 Zn31 I301 107.9(3) 6_565 . ?
N311 Zn31 N301 101.7(3) 6_565 . ?
N311 Zn31 I402 123.3(6) 6_565 . ?
N311 Zn31 I401 111.1(5) 6_565 . ?
I402 Zn31 I401 113.7(6) . . ?
I309 Zn35 I310 127.7(4) . . ?
N318 Zn35 I309 102.2(5) . . ?
N318 Zn35 I310 107.4(5) . . ?
N318 Zn35 N319 100.5(5) . . ?
N319 Zn35 I309 110.6(6) . . ?
N319 Zn35 I310 105.1(5) . . ?
I307 Zn34 I308 120.58(9) . . ?
N313 Zn34 I308 107.2(3) . . ?
N313 Zn34 I307 110.3(3) . . ?
N313 Zn34 I407 107.5(5) . . ?
N313 Zn34 I408 102.3(5) . . ?
N312 Zn34 I308 107.5(3) . . ?
N312 Zn34 I307 107.5(3) . . ?
N312 Zn34 N313 102.1(4) . . ?
N312 Zn34 I407 110.7(6) . . ?
N312 Zn34 I408 114.4(6) . . ?
I407 Zn34 I408 117.9(7) . . ?
I311 Zn36 I312 126.7(6) . . ?
N323 Zn36 I312 106.4(5) . . ?
N323 Zn36 I311 107.3(6) . . ?
N323 Zn36 N317 101.0(7) . 6_576 ?
N317 Zn36 I312 107.0(6) 6_576 . ?
N317 Zn36 I311 105.7(6) 6_576 . ?
I318 Zn39 I317 125.4(4) . . ?
N331 Zn39 I318 104.9(5) . . ?
N331 Zn39 I317 108.3(5) . . ?
N330 Zn39 I318 107.4(5) . . ?
N330 Zn39 I317 106.8(5) . . ?
N330 Zn39 N331 101.7(5) . . ?
I306 Zn33 I305 126.1(3) . . ?
N306 Zn33 I305 103.2(4) . . ?
N306 Zn33 I306 110.7(4) . . ?
N306 Zn33 N307 98.6(4) . . ?
N307 Zn33 I305 109.5(4) . . ?
N307 Zn33 I306 105.5(4) . . ?
I304 Zn32 I303 121.39(16) . . ?
N305 Zn32 I303 110.9(3) . . ?
N305 Zn32 I304 106.8(3) . . ?
N336 Zn32 I303 106.2(3) 3 . ?
N336 Zn32 I304 108.3(4) 3 . ?
N336 Zn32 N305 101.3(5) 3 . ?
I314 Zn37 I313 121.60(10) . . ?
N325 Zn37 I313 109.8(3) . . ?
N325 Zn37 I314 107.8(3) . . ?
N324 Zn37 I313 104.0(4) . . ?
N324 Zn37 I314 111.4(4) . . ?
N324 Zn37 N325 100.2(5) . . ?
I316 Zn38 I315 127.43(18) . . ?
N329 Zn38 I315 108.4(5) . . ?
N329 Zn38 I316 105.4(4) . . ?
N329 Zn38 N335 94.6(6) . 6_566 ?
N335 Zn38 I315 117.2(9) 6_566 . ?
N335 Zn38 I316 98.6(8) 6_566 . ?
C344 N316 C343 116.0(8) . . ?
C325 N309 C324 114.1(10) . . ?
C360 N321 C361 113.0(10) . . ?
C324 N308 C326 114.2(10) . . ?
C344 N314 C342 114.5(7) . . ?
C343 N315 C342 116.5(8) . . ?
C326 N310 C325 114.8(9) . . ?
C306 N303 C307 115.1(8) . . ?
C365 N323 Zn36 121.6(10) . . ?
C365 N323 C366 117.7(11) . . ?
C365 N323 Zn46 125.8(10) . . ?
C366 N323 Zn36 120.4(8) . . ?
C366 N323 Zn46 116.1(9) . . ?
C350 N318 Zn35 122.9(7) . . ?
C350 N318 C354 117.5(9) . . ?
C350 N318 Zn45 121.4(7) . . ?
C350 N318 Zn55 114.2(15) . . ?
C354 N318 Zn35 119.4(8) . . ?
C354 N318 Zn45 120.8(8) . . ?
C354 N318 Zn55 121.8(19) . . ?
C306 N302 C308 114.7(9) . . ?
C355 N319 Zn35 123.2(10) . . ?
C355 N319 Zn45 121.2(10) . . ?
C359 N319 Zn35 118.6(8) . . ?
C359 N319 C355 118.1(10) . . ?
C359 N319 Zn45 120.5(8) . . ?
C379 N328 C380 115.4(10) . . ?
C341 N313 Zn34 122.5(7) . . ?
C341 N313 C337 117.9(9) . . ?
C337 N313 Zn34 119.6(7) . . ?
C348 N317 Zn36 123.3(8) . 6_575 ?
C348 N317 Zn46 121.0(8) . 6_575 ?
C347 N317 Zn36 118.0(8) . 6_575 ?
C347 N317 C348 118.3(9) . . ?
C347 N317 Zn46 120.5(8) . 6_575 ?
C314 N306 Zn33 123.7(7) . . ?
C314 N306 C318 116.0(12) . . ?
C314 N306 Zn43 124.1(8) . . ?
C314 N306 Zn53 134(2) . . ?
C314 N306 C418 115.3(15) . . ?
C318 N306 Zn33 120.3(10) . . ?
C418 N306 Zn43 117.8(13) . . ?
C305 N301 Zn31 122.9(8) . . ?
C301 N301 Zn31 120.7(7) . . ?
C301 N301 C305 116.2(9) . . ?
C330 N311 Zn31 121.2(7) . 6_566 ?
C330 N311 C329 116.9(10) . . ?
C329 N311 Zn31 121.7(9) . 6_566 ?
C336 N312 Zn34 121.1(9) . . ?
C336 N312 C332 115.7(12) . . ?
C332 N312 Zn34 123.2(9) . . ?
C308 N304 C307 115.7(9) . . ?
C380 N326 C378 114.8(9) . . ?
C360 N320 C362 115.9(10) . . ?
C319 N307 Zn33 122.7(10) . . ?
C319 N307 C323 118.2(11) . . ?
C319 N307 Zn43 125.4(11) . . ?
C319 N307 Zn53 111.7(17) . . ?
C323 N307 Zn33 118.4(9) . . ?
C323 N307 Zn43 115.7(9) . . ?
C323 N307 Zn53 129.1(18) . . ?
C378 N327 C379 113.9(9) . . ?
C396 N333 C397 114.8(12) . . ?
C312 N305 Zn32 117.0(8) . . ?
C312 N305 Zn42 129.7(12) . . ?
C311 N305 Zn32 124.4(8) . . ?
C311 N305 C312 118.7(10) . . ?
C311 N305 Zn42 111.4(12) . . ?
C349 C345 C343 120.8(9) . . ?
C349 C345 C346 117.8(9) . . ?
C346 C345 C343 121.4(9) . . ?
N316 C344 N314 125.0(8) . . ?
N316 C344 C352 117.4(8) . . ?
N314 C344 C352 117.6(8) . . ?
N321 C360 C357 115.8(11) . . ?
N320 C360 N321 125.8(10) . . ?
N320 C360 C357 118.4(9) . . ?
C331 C327 C325 121.3(11) . . ?
C328 C327 C325 122.0(10) . . ?
C328 C327 C331 116.8(10) . . ?
C361 N322 C362 115.8(10) . . ?
N309 C324 C321 115.7(11) . . ?
N308 C324 N309 126.5(10) . . ?
N308 C324 C321 117.8(10) . . ?
C397 N334 C398 117.1(12) . . ?
N309 C325 C327 118.0(11) . . ?
N310 C325 N309 124.7(10) . . ?
N310 C325 C327 117.3(9) . . ?
C391 N331 Zn39 124.7(11) . . ?
C391 N331 Zn49 121.6(11) . . ?
C391 N331 Zn59 140(2) . . ?
C391 N331 C395 117.9(13) . . ?
C395 N331 Zn49 120.5(10) . . ?
N308 C326 C334 117.6(10) . . ?
N310 C326 N308 125.7(11) . . ?
N310 C326 C334 116.6(10) . . ?
C353 C352 C344 121.0(8) . . ?
C353 C352 C351 118.2(9) . . ?
C351 C352 C344 120.8(9) . . ?
N316 C343 C345 117.4(8) . . ?
N315 C343 N316 123.4(8) . . ?
N315 C343 C345 119.1(8) . . ?
C398 N332 C396 114.7(11) . . ?
C404 N336 Zn32 118.3(12) . 3_445 ?
C404 N336 C408 118.4(15) . . ?
C404 N336 Zn42 130.0(14) . 3_445 ?
C408 N336 Zn32 122.8(11) . 3_445 ?
C408 N336 Zn42 111.5(13) . 3_445 ?
N321 C361 C363 116.0(10) . . ?
N322 C361 N321 126.0(10) . . ?
N322 C361 C363 117.9(10) . . ?
C333 C334 C326 121.4(10) . . ?
C333 C334 C335 116.6(13) . . ?
C335 C334 C326 122.0(11) . . ?
N314 C342 C339 117.9(8) . . ?
N315 C342 N314 124.4(9) . . ?
N315 C342 C339 117.6(8) . . ?
C390 N330 Zn39 121.6(9) . . ?
C390 N330 Zn49 124.9(10) . . ?
C390 N330 Zn59 111(3) . . ?
C386 N330 Zn39 121.4(9) . . ?
C386 N330 C390 116.8(11) . . ?
C386 N330 Zn49 118.1(9) . . ?
C386 N330 Zn59 132(3) . . ?
C356 C357 C360 121.0(9) . . ?
C356 C357 C358 118.4(11) . . ?
C358 C357 C360 120.6(11) . . ?
N317 C348 H348 118.5 . . ?
N317 C348 C349 123.0(10) . . ?
C349 C348 H348 118.5 . . ?
C339 C340 H340 120.9 . . ?
C341 C340 H340 120.9 . . ?
C341 C340 C339 118.2(9) . . ?
C327 C331 H331 120.3 . . ?
C330 C331 C327 119.5(12) . . ?
C330 C331 H331 120.3 . . ?
C340 C339 C342 122.1(8) . . ?
C338 C339 C342 119.9(9) . . ?
C338 C339 C340 117.9(9) . . ?
C304 C303 C306 120.9(9) . . ?
C302 C303 C306 121.3(10) . . ?
C302 C303 C304 117.7(10) . . ?
C357 C356 H356 120.0 . . ?
C355 C356 C357 120.0(11) . . ?
C355 C356 H356 120.0 . . ?
N303 C306 N302 124.9(9) . . ?
N303 C306 C303 118.8(9) . . ?
N302 C306 C303 116.3(9) . . ?
C320 C321 C324 122.9(11) . . ?
C320 C321 C322 117.9(12) . . ?
C322 C321 C324 119.2(12) . . ?
C377 N325 Zn37 124.1(9) . . ?
C377 N325 Zn47 102.7(9) . . ?
C373 N325 Zn37 115.2(10) . . ?
C373 N325 C377 120.7(12) . . ?
C373 N325 Zn47 136.3(11) . . ?
C315 C316 C308 122.8(9) . . ?
C315 C316 C317 117.1(13) . . ?
C315 C316 C417 116.4(15) . . ?
C317 C316 C308 119.5(11) . . ?
C417 C316 C308 119.0(13) . . ?
N311 C330 C331 123.7(10) . . ?
N311 C330 H330 118.2 . . ?
C331 C330 H330 118.2 . . ?
C384 N329 Zn38 124.6(8) . . ?
C384 N329 C483 115.0(16) . . ?
C384 N329 Zn48 113.2(9) . . ?
C384 N329 C383 117.1(13) . . ?
C483 N329 Zn38 120.3(14) . . ?
C383 N329 Zn48 129.7(12) . . ?
N302 C308 C316 119.0(10) . . ?
N304 C308 N302 124.7(9) . . ?
N304 C308 C316 116.2(9) . . ?
N313 C341 C340 124.1(10) . . ?
N313 C341 H341 118.0 . . ?
C340 C341 H341 118.0 . . ?
N328 C379 N327 125.2(10) . . ?
N328 C379 C381 117.2(10) . . ?
N327 C379 C381 117.6(9) . . ?
N307 C319 H319 118.6 . . ?
N307 C319 C320 122.8(14) . . ?
C320 C319 H319 118.6 . . ?
N333 C397 C399 118.0(14) . . ?
N334 C397 N333 123.1(11) . . ?
N334 C397 C399 118.8(13) . . ?
N319 C355 H355 119.3 . . ?
C356 C355 N319 121.4(12) . . ?
C356 C355 H355 119.3 . . ?
C364 C363 C361 122.6(10) . . ?
C364 C363 C367 117.0(11) . . ?
C367 C363 C361 120.2(13) . . ?
C310 C309 C307 123.4(10) . . ?
C313 C309 C307 118.5(9) . . ?
C313 C309 C310 118.1(10) . . ?
N303 C307 C309 118.7(9) . . ?
N304 C307 N303 124.7(10) . . ?
N304 C307 C309 116.4(9) . . ?
N320 C362 C370 118.1(11) . . ?
N322 C362 N320 123.1(12) . . ?
N322 C362 C370 118.8(10) . . ?
C352 C353 H353 119.6 . . ?
C352 C353 C354 120.9(9) . . ?
C354 C353 H353 119.6 . . ?
C387 C388 C380 121.4(11) . . ?
C387 C388 C389 118.8(12) . . ?
C389 C388 C380 119.8(10) . . ?
N318 C350 H350 118.3 . . ?
N318 C350 C351 123.3(9) . . ?
C351 C350 H350 118.3 . . ?
N313 C337 H337 118.3 . . ?
N313 C337 C338 123.3(10) . . ?
C338 C337 H337 118.3 . . ?
N301 C305 H305 118.2 . . ?
C304 C305 N301 123.6(11) . . ?
C304 C305 H305 118.2 . . ?
C368 N324 Zn37 124.9(11) . . ?
C368 N324 Zn47 108.1(12) . . ?
C372 N324 Zn37 115.3(12) . . ?
C372 N324 C368 119.7(15) . . ?
C372 N324 Zn47 130.9(12) . . ?
N323 C365 H365 118.7 . . ?
N323 C365 C364 122.5(13) . . ?
C364 C365 H365 118.7 . . ?
C316 C315 H315 120.5 . . ?
C316 C315 C314 118.9(10) . . ?
C314 C315 H315 120.5 . . ?
C352 C351 C350 118.9(9) . . ?
C352 C351 H351 120.5 . . ?
C350 C351 H351 120.5 . . ?
N333 C396 N332 126.2(12) . . ?
N333 C396 C393 116.8(13) . . ?
N332 C396 C393 117.0(11) . . ?
N328 C380 C388 115.7(10) . . ?
N326 C380 N328 124.1(10) . . ?
N326 C380 C388 120.1(10) . . ?
N301 C301 H301 118.1 . . ?
N301 C301 C302 123.7(10) . . ?
C302 C301 H301 118.1 . . ?
C321 C320 C319 119.6(12) . . ?
C321 C320 H320 120.2 . . ?
C319 C320 H320 120.2 . . ?
N318 C354 C353 120.9(11) . . ?
N318 C354 H354 119.5 . . ?
C353 C354 H354 119.5 . . ?
N311 C329 H329 118.5 . . ?
N311 C329 C328 123.0(12) . . ?
C328 C329 H329 118.5 . . ?
C345 C349 C348 118.6(9) . . ?
C345 C349 H349 120.7 . . ?
C348 C349 H349 120.7 . . ?
C385 C381 C379 123.2(11) . . ?
C385 C381 C482 117.1(15) . . ?
C385 C381 C382 116.7(13) . . ?
C482 C381 C379 118.5(13) . . ?
C382 C381 C379 119.3(13) . . ?
C339 C338 H338 120.8 . . ?
C337 C338 C339 118.5(10) . . ?
C337 C338 H338 120.8 . . ?
C303 C304 H304 120.3 . . ?
C305 C304 C303 119.5(10) . . ?
C305 C304 H304 120.3 . . ?
N326 C378 C375 117.4(10) . . ?
N327 C378 N326 126.5(10) . . ?
N327 C378 C375 115.9(11) . . ?
C363 C364 C365 121.1(10) . . ?
C363 C364 H364 119.4 . . ?
C365 C364 H364 119.4 . . ?
C392 C393 C396 123.0(12) . . ?
C392 C393 C394 116.3(13) . . ?
C394 C393 C396 120.6(14) . . ?
C369 C370 C362 124.2(13) . . ?
C369 C370 C371 115.2(15) . . ?
C371 C370 C362 120.6(12) . . ?
C374 C375 C378 119.6(11) . . ?
C376 C375 C378 123.0(12) . . ?
C376 C375 C374 117.3(12) . . ?
N334 C398 C406 116.8(12) . . ?
N332 C398 N334 124.0(14) . . ?
N332 C398 C406 119.2(12) . . ?
N305 C312 H312 119.3 . . ?
N305 C312 C313 121.4(11) . . ?
C313 C312 H312 119.3 . . ?
C334 C333 H333 119.9 . . ?
C332 C333 C334 120.3(12) . . ?
C332 C333 H333 119.9 . . ?
C327 C328 H328 120.0 . . ?
C329 C328 C327 120.1(11) . . ?
C329 C328 H328 120.0 . . ?
N330 C390 H390 118.1 . . ?
N330 C390 C389 123.8(13) . . ?
C389 C390 H390 118.1 . . ?
N306 C314 C315 123.3(10) . . ?
N306 C314 H314 118.4 . . ?
C315 C314 H314 118.4 . . ?
C303 C302 H302 120.4 . . ?
C301 C302 C303 119.2(11) . . ?
C301 C302 H302 120.4 . . ?
N319 C359 H359 118.6 . . ?
N319 C359 C358 122.9(11) . . ?
C358 C359 H359 118.6 . . ?
C381 C385 H385 120.0 . . ?
C381 C385 C384 120.0(12) . . ?
C384 C385 H385 120.0 . . ?
N335 C402 H402 117.4 . . ?
N335 C402 C403 125(3) . . ?
C403 C402 H402 117.4 . . ?
C309 C310 H310 120.2 . . ?
C309 C310 C311 119.6(11) . . ?
C311 C310 H310 120.2 . . ?
C309 C313 C312 120.3(11) . . ?
C309 C313 H313 119.9 . . ?
C312 C313 H313 119.9 . . ?
N312 C336 H336 117.5 . . ?
N312 C336 C335 124.9(12) . . ?
C335 C336 H336 117.5 . . ?
C345 C346 H346 119.7 . . ?
C347 C346 C345 120.6(11) . . ?
C347 C346 H346 119.7 . . ?
C400 C399 C397 120.8(15) . . ?
C400 C399 C403 116.8(16) . . ?
C403 C399 C397 122.2(17) . . ?
C407 C406 C398 122.9(14) . . ?
C407 C406 C405 116.1(16) . . ?
C405 C406 C398 120.9(13) . . ?
N312 C332 H332 118.6 . . ?
C333 C332 N312 122.8(11) . . ?
C333 C332 H332 118.6 . . ?
C334 C335 H335 120.2 . . ?
C336 C335 C334 119.5(12) . . ?
C336 C335 H335 120.2 . . ?
N331 C391 H391 118.6 . . ?
N331 C391 C392 122.7(14) . . ?
C392 C391 H391 118.6 . . ?
C388 C387 H387 120.8 . . ?
C386 C387 C388 118.4(13) . . ?
C386 C387 H387 120.8 . . ?
C388 C389 H389 121.0 . . ?
C390 C389 C388 118.1(12) . . ?
C390 C389 H389 121.0 . . ?
C357 C358 H358 120.5 . . ?
C359 C358 C357 119.0(13) . . ?
C359 C358 H358 120.5 . . ?
N329 C384 C385 122.1(11) . . ?
N329 C384 H384 119.0 . . ?
C385 C384 H384 119.0 . . ?
N325 C377 H377 119.2 . . ?
N325 C377 C376 121.6(12) . . ?
C376 C377 H377 119.2 . . ?
C393 C392 H392 119.6 . . ?
C391 C392 C393 120.8(13) . . ?
C391 C392 H392 119.6 . . ?
N305 C311 C310 121.9(11) . . ?
N305 C311 H311 119.1 . . ?
C310 C311 H311 119.1 . . ?
C375 C374 H374 120.0 . . ?
C373 C374 C375 120.0(14) . . ?
C373 C374 H374 120.0 . . ?
C375 C376 H376 120.4 . . ?
C377 C376 C375 119.1(13) . . ?
C377 C376 H376 120.4 . . ?
N325 C373 C374 121.2(15) . . ?
N325 C373 H373 119.4 . . ?
C374 C373 H373 119.4 . . ?
N306 C318 H318 118.3 . . ?
C317 C318 N306 123.4(16) . . ?
C317 C318 H318 118.3 . . ?
C399 C400 H400 122.2 . . ?
C399 C400 C401 116(2) . . ?
C401 C400 H400 122.2 . . ?
C321 C322 H322 120.8 . . ?
C321 C322 C323 118.4(15) . . ?
C323 C322 H322 120.8 . . ?
N330 C386 C387 124.1(12) . . ?
N330 C386 H386 117.9 . . ?
C387 C386 H386 117.9 . . ?
N336 C404 H404 119.7 . . ?
N336 C404 C405 120.6(17) . . ?
C405 C404 H404 119.7 . . ?
N336 C408 H408 117.9 . . ?
N336 C408 C407 124.2(15) . . ?
C407 C408 H408 117.9 . . ?
C316 C317 H317 120.2 . . ?
C318 C317 C316 119.7(16) . . ?
C318 C317 H317 120.2 . . ?
N317 C347 C346 121.5(11) . . ?
N317 C347 H347 119.2 . . ?
C346 C347 H347 119.2 . . ?
N307 C323 C322 122.9(14) . . ?
N307 C323 H323 118.6 . . ?
C322 C323 H323 118.6 . . ?
N324 C368 H368 118.9 . . ?
C369 C368 N324 122.3(17) . . ?
C369 C368 H368 118.9 . . ?
C406 C407 H407 120.1 . . ?
C408 C407 C406 119.8(15) . . ?
C408 C407 H407 120.1 . . ?
N324 C372 H372 120.6 . . ?
N324 C372 C371 118.7(18) . . ?
C371 C372 H372 120.6 . . ?
C363 C367 H367 120.6 . . ?
C366 C367 C363 118.8(15) . . ?
C366 C367 H367 120.6 . . ?
C370 C369 H369 119.0 . . ?
C368 C369 C370 122.0(16) . . ?
C368 C369 H369 119.0 . . ?
N323 C366 H366 118.7 . . ?
C367 C366 N323 122.7(12) . . ?
C367 C366 H366 118.7 . . ?
N329 C483 H483 119.2 . . ?
C482 C483 N329 122(2) . . ?
C482 C483 H483 119.2 . . ?
C402 N335 Zn38 132(2) . 6_565 ?
C402 N335 Zn48 104(2) . 6_565 ?
C402 N335 C401 115.7(18) . . ?
C401 N335 Zn38 112(2) . 6_565 ?
C401 N335 Zn48 140(2) . 6_565 ?
C381 C482 H482 120.5 . . ?
C483 C482 C381 119(2) . . ?
C483 C482 H482 120.5 . . ?
C402 C403 C399 120(2) . . ?
C402 C403 H403 119.9 . . ?
C399 C403 H403 119.9 . . ?
N329 Zn48 I416 115.8(6) . . ?
N329 Zn48 I415 97.4(6) . . ?
N335 Zn48 N329 95.7(6) 6_566 . ?
N335 Zn48 I416 120.3(10) 6_566 . ?
N335 Zn48 I415 95.1(9) 6_566 . ?
I416 Zn48 I415 126.1(4) . . ?
N318 Zn45 N319 100.6(6) . . ?
N318 Zn45 I409 106.5(6) . . ?
N318 Zn45 I410 108.1(5) . . ?
N319 Zn45 I409 108.5(6) . . ?
N319 Zn45 I410 109.1(5) . . ?
I409 Zn45 I410 122.0(5) . . ?
N323 Zn46 I411 109.1(7) . . ?
N323 Zn46 I412 104.3(7) . . ?
N317 Zn46 N323 104.7(10) 6_576 . ?
N317 Zn46 I411 104.5(8) 6_576 . ?
N317 Zn46 I412 109.8(8) 6_576 . ?
I411 Zn46 I412 123.2(9) . . ?
N325 Zn47 I413 120.2(6) . . ?
N325 Zn47 I414 95.1(6) . . ?
N324 Zn47 N325 102.2(6) . . ?
N324 Zn47 I413 120.3(7) . . ?
N324 Zn47 I414 91.6(6) . . ?
I413 Zn47 I414 121.3(5) . . ?
C12A O3A C15A 118.9(15) . . ?
C6A C1A H1A 119.8 . . ?
C2A C1A H1A 119.8 . . ?
C2A C1A C6A 120.4(10) . . ?
C8A O2A C14A 117.9(15) . . ?
C13A O1A H1AA 109.5 . . ?
O3A C12A C11A 124.5(13) . . ?
O3A C12A C7A 115.4(10) . . ?
C11A C12A C7A 120.1(13) . . ?
C8A C9A H9A 120.7 . . ?
C10A C9A H9A 120.7 . . ?
C10A C9A C8A 118.6(14) . . ?
C1A C6A H6A 119.5 . . ?
C5A C6A C1A 121.1(10) . . ?
C5A C6A H6A 119.5 . . ?
C6A C5A C4A 118.0(10) . . ?
C6A C5A C13A 121.2(11) . . ?
C4A C5A C13A 120.7(11) . . ?
O2A C14A H14A 109.5 . . ?
O2A C14A H14B 109.5 . . ?
O2A C14A H14C 109.5 . . ?
H14A C14A H14B 109.5 . . ?
H14A C14A H14C 109.5 . . ?
H14B C14A H14C 109.5 . . ?
C5A C4A C7A 119.7(11) . . ?
C3A C4A C5A 120.4(10) . . ?
C3A C4A C7A 119.9(11) . . ?
C9A C8A O2A 122.8(14) . . ?
C9A C8A C7A 122.0(15) . . ?
C7A C8A O2A 115.3(11) . . ?
C12A C11A H11A 119.9 . . ?
C10A C11A C12A 120.2(13) . . ?
C10A C11A H11A 119.9 . . ?
O3A C15A H15A 109.5 . . ?
O3A C15A H15B 109.5 . . ?
O3A C15A H15C 109.5 . . ?
H15A C15A H15B 109.5 . . ?
H15A C15A H15C 109.5 . . ?
H15B C15A H15C 109.5 . . ?
C12A C7A C4A 120.8(11) . . ?
C8A C7A C12A 118.1(13) . . ?
C8A C7A C4A 121.0(12) . . ?
C1A C2A H2A 120.3 . . ?
C1A C2A C3A 119.5(11) . . ?
C3A C2A H2A 120.3 . . ?
O1A C13A C5A 114.0(12) . . ?
O1A C13A H13A 108.8 . . ?
O1A C13A H13B 108.8 . . ?
C5A C13A H13A 108.8 . . ?
C5A C13A H13B 108.8 . . ?
H13A C13A H13B 107.7 . . ?
N318 Zn55 I509 124(3) . . ?
N318 Zn55 I510 97(2) . . ?
I509 Zn55 I510 124(3) . . ?
N305 Zn42 I403 115.2(10) . . ?
N305 Zn42 I404 99.9(8) . . ?
N336 Zn42 N305 104.0(9) 3 . ?
N336 Zn42 I403 117.9(11) 3 . ?
N336 Zn42 I404 98.1(11) 3 . ?
I403 Zn42 I404 118.7(10) . . ?
N306 Zn43 I406 107.2(6) . . ?
N306 Zn43 I405 105.5(6) . . ?
N307 Zn43 N306 99.7(5) . . ?
N307 Zn43 I406 105.2(6) . . ?
N307 Zn43 I405 104.8(6) . . ?
I405 Zn43 I406 130.3(5) . . ?
N306 Zn53 I506 103(3) . . ?
N306 Zn53 I505 117(4) . . ?
N307 Zn53 N306 104(3) . . ?
N307 Zn53 I506 105(3) . . ?
N307 Zn53 I505 115(4) . . ?
I505 Zn53 I506 112(3) . . ?
C370 C371 C372 121.9(16) . . ?
C370 C371 H371 119.1 . . ?
C372 C371 H371 119.1 . . ?
C4A C3A C2A 120.6(10) . . ?
C4A C3A H3A 119.7 . . ?
C2A C3A H3A 119.7 . . ?
C400 C401 H401 116.8 . . ?
N335 C401 C400 126(2) . . ?
N335 C401 H401 116.8 . . ?
C406 C405 C404 120.5(15) . . ?
C406 C405 H405 119.7 . . ?
C404 C405 H405 119.7 . . ?
C9A C10A H10A 119.6 . . ?
C11A C10A C9A 120.8(13) . . ?
C11A C10A H10A 119.6 . . ?
N331 Zn49 I418 106.3(8) . . ?
N331 Zn49 I417 108.8(7) . . ?
N330 Zn49 N331 103.2(7) . . ?
N330 Zn49 I418 106.8(7) . . ?
N330 Zn49 I417 106.4(8) . . ?
I417 Zn49 I418 123.5(7) . . ?
N331 Zn59 N330 99(4) . . ?
N331 Zn59 I518 118(4) . . ?
N331 Zn59 I517 97(4) . . ?
N330 Zn59 I518 117(4) . . ?
N330 Zn59 I517 93(3) . . ?
I518 Zn59 I517 127(5) . . ?
N331 C395 H395 119.1 . . ?
C394 C395 N331 121.8(16) . . ?
C394 C395 H395 119.1 . . ?
C393 C394 H394 119.8 . . ?
C395 C394 C393 120.4(17) . . ?
C395 C394 H394 119.8 . . ?
N329 C383 H383 119.8 . . ?
C382 C383 N329 120.5(19) . . ?
C382 C383 H383 119.8 . . ?
C381 C382 H382 119.7 . . ?
C383 C382 C381 120.7(18) . . ?
C383 C382 H382 119.7 . . ?
C316 C417 H417 120.3 . . ?
C418 C417 C316 119(2) . . ?
C418 C417 H417 120.3 . . ?
N306 C418 H418 118.2 . . ?
C417 C418 N306 124(2) . . ?
C417 C418 H418 118.2 . . ?

loop_
_geom_bond_atom_site_label_1
_geom_bond_atom_site_label_2
_geom_bond_distance
_geom_bond_site_symmetry_2
_geom_bond_publ_flag
I302 Zn31 2.550(2) . ?
I308 Zn34 2.532(2) . ?
I309 Zn35 2.537(9) . ?
I303 Zn32 2.539(3) . ?
I307 Zn34 2.531(2) . ?
I305 Zn33 2.536(6) . ?
I304 Zn32 2.536(3) . ?
I310 Zn35 2.547(9) . ?
I301 Zn31 2.522(2) . ?
I318 Zn39 2.536(8) . ?
I306 Zn33 2.523(6) . ?
I312 Zn36 2.536(9) . ?
I317 Zn39 2.536(7) . ?
I311 Zn36 2.520(9) . ?
I313 Zn37 2.541(3) . ?
I314 Zn37 2.538(3) . ?
Zn31 N301 2.069(9) . ?
Zn31 N311 2.058(9) 6_565 ?
Zn31 I402 2.338(12) . ?
Zn31 I401 2.657(13) . ?
Zn35 N318 2.063(12) . ?
Zn35 N319 2.074(13) . ?
Zn34 N313 2.080(9) . ?
Zn34 N312 2.033(11) . ?
Zn34 I407 2.456(14) . ?
Zn34 I408 2.531(14) . ?
Zn36 N323 2.051(13) . ?
Zn36 N317 2.12(2) 6_576 ?
I315 Zn38 2.517(6) . ?
Zn39 N331 2.071(13) . ?
Zn39 N330 2.068(12) . ?
Zn33 N306 2.070(10) . ?
Zn33 N307 2.101(11) . ?
Zn32 N305 2.087(10) . ?
Zn32 N336 2.078(13) 3 ?
I316 Zn38 2.515(6) . ?
Zn37 N325 2.114(10) . ?
Zn37 N324 2.095(12) . ?
Zn38 N329 2.113(10) . ?
Zn38 N335 2.130(18) 6_566 ?
N316 C344 1.320(11) . ?
N316 C343 1.349(11) . ?
N309 C324 1.357(14) . ?
N309 C325 1.341(13) . ?
N321 C360 1.335(14) . ?
N321 C361 1.361(13) . ?
N308 C324 1.301(15) . ?
N308 C326 1.347(14) . ?
N314 C344 1.333(12) . ?
N314 C342 1.352(12) . ?
N315 C343 1.319(12) . ?
N315 C342 1.326(12) . ?
N310 C325 1.339(15) . ?
N310 C326 1.334(14) . ?
N303 C306 1.329(14) . ?
N303 C307 1.347(13) . ?
N323 C365 1.329(15) . ?
N323 C366 1.380(19) . ?
N323 Zn46 2.049(15) . ?
N318 C350 1.342(14) . ?
N318 C354 1.364(13) . ?
N318 Zn45 2.061(13) . ?
N318 Zn55 2.22(6) . ?
N302 C306 1.344(13) . ?
N302 C308 1.348(13) . ?
N319 C355 1.366(15) . ?
N319 C359 1.319(17) . ?
N319 Zn45 2.072(14) . ?
N328 C379 1.325(14) . ?
N328 C380 1.358(14) . ?
N313 C341 1.304(13) . ?
N313 C337 1.345(14) . ?
N317 C348 1.333(14) . ?
N317 C347 1.333(17) . ?
N317 Zn46 2.01(3) 6_575 ?
N306 C314 1.316(14) . ?
N306 C318 1.36(2) . ?
N306 Zn43 2.090(12) . ?
N306 Zn53 2.16(9) . ?
N306 C418 1.36(2) . ?
N301 C305 1.374(14) . ?
N301 C301 1.322(15) . ?
N311 C330 1.303(15) . ?
N311 C329 1.354(15) . ?
N312 C336 1.314(16) . ?
N312 C332 1.362(16) . ?
N304 C308 1.328(14) . ?
N304 C307 1.328(14) . ?
N326 C380 1.310(15) . ?
N326 C378 1.337(15) . ?
N320 C360 1.327(15) . ?
N320 C362 1.358(14) . ?
N307 C319 1.302(17) . ?
N307 C323 1.32(2) . ?
N307 Zn43 2.046(13) . ?
N307 Zn53 1.83(9) . ?
N327 C379 1.332(14) . ?
N327 C378 1.325(15) . ?
N333 C397 1.342(17) . ?
N333 C396 1.325(15) . ?
N305 C312 1.352(16) . ?
N305 C311 1.336(16) . ?
N305 Zn42 2.100(18) . ?
C345 C343 1.470(12) . ?
C345 C349 1.374(15) . ?
C345 C346 1.380(15) . ?
C344 C352 1.472(12) . ?
C360 C357 1.494(15) . ?
C327 C325 1.462(15) . ?
C327 C331 1.395(15) . ?
C327 C328 1.367(17) . ?
N322 C361 1.325(15) . ?
N322 C362 1.331(15) . ?
C324 C321 1.481(15) . ?
N334 C397 1.329(18) . ?
N334 C398 1.340(16) . ?
N331 C391 1.329(16) . ?
N331 Zn49 2.052(16) . ?
N331 Zn59 2.07(11) . ?
N331 C395 1.36(2) . ?
C326 C334 1.486(17) . ?
C352 C353 1.373(14) . ?
C352 C351 1.376(13) . ?
N332 C396 1.337(17) . ?
N332 C398 1.317(16) . ?
N336 C404 1.30(2) . ?
N336 C408 1.33(2) . ?
N336 Zn42 1.99(3) 3_445 ?
C361 C363 1.469(15) . ?
C334 C333 1.378(16) . ?
C334 C335 1.383(16) . ?
C342 C339 1.488(13) . ?
N330 C390 1.353(16) . ?
N330 C386 1.334(17) . ?
N330 Zn49 2.043(15) . ?
N330 Zn59 2.15(10) . ?
C357 C356 1.368(17) . ?
C357 C358 1.380(16) . ?
C348 H348 0.9500 . ?
C348 C349 1.384(13) . ?
C340 H340 0.9500 . ?
C340 C339 1.406(14) . ?
C340 C341 1.372(14) . ?
C331 H331 0.9500 . ?
C331 C330 1.372(16) . ?
C339 C338 1.392(14) . ?
C303 C306 1.491(13) . ?
C303 C304 1.392(15) . ?
C303 C302 1.383(15) . ?
C356 H356 0.9500 . ?
C356 C355 1.356(16) . ?
C321 C320 1.368(18) . ?
C321 C322 1.374(18) . ?
N325 C377 1.338(18) . ?
N325 C373 1.331(18) . ?
N325 Zn47 2.084(14) . ?
C316 C308 1.472(14) . ?
C316 C315 1.374(15) . ?
C316 C317 1.39(2) . ?
C316 C417 1.39(2) . ?
C330 H330 0.9500 . ?
N329 C384 1.332(17) . ?
N329 C483 1.36(2) . ?
N329 Zn48 2.106(12) . ?
N329 C383 1.37(2) . ?
C341 H341 0.9500 . ?
C379 C381 1.475(15) . ?
C319 H319 0.9500 . ?
C319 C320 1.399(16) . ?
C397 C399 1.459(19) . ?
C355 H355 0.9500 . ?
C363 C364 1.368(18) . ?
C363 C367 1.433(16) . ?
C309 C307 1.477(14) . ?
C309 C310 1.385(15) . ?
C309 C313 1.369(15) . ?
C362 C370 1.445(19) . ?
C353 H353 0.9500 . ?
C353 C354 1.378(14) . ?
C388 C380 1.474(16) . ?
C388 C387 1.390(17) . ?
C388 C389 1.405(17) . ?
C350 H350 0.9500 . ?
C350 C351 1.379(13) . ?
C337 H337 0.9500 . ?
C337 C338 1.369(15) . ?
C305 H305 0.9500 . ?
C305 C304 1.324(16) . ?
N324 C368 1.34(2) . ?
N324 C372 1.32(2) . ?
N324 Zn47 2.064(16) . ?
C365 H365 0.9500 . ?
C365 C364 1.368(17) . ?
C315 H315 0.9500 . ?
C315 C314 1.388(15) . ?
C351 H351 0.9500 . ?
C396 C393 1.478(18) . ?
C301 H301 0.9500 . ?
C301 C302 1.360(15) . ?
C320 H320 0.9500 . ?
C354 H354 0.9500 . ?
C329 H329 0.9500 . ?
C329 C328 1.362(17) . ?
C349 H349 0.9500 . ?
C381 C385 1.358(16) . ?
C381 C482 1.39(2) . ?
C381 C382 1.39(2) . ?
C338 H338 0.9500 . ?
C304 H304 0.9500 . ?
C378 C375 1.487(15) . ?
C364 H364 0.9500 . ?
C393 C392 1.37(2) . ?
C393 C394 1.41(2) . ?
C370 C369 1.36(2) . ?
C370 C371 1.39(2) . ?
C375 C374 1.41(2) . ?
C375 C376 1.407(17) . ?
C398 C406 1.48(2) . ?
C312 H312 0.9500 . ?
C312 C313 1.388(18) . ?
C333 H333 0.9500 . ?
C333 C332 1.36(2) . ?
C328 H328 0.9500 . ?
C390 H390 0.9500 . ?
C390 C389 1.369(18) . ?
C314 H314 0.9500 . ?
C302 H302 0.9500 . ?
C359 H359 0.9500 . ?
C359 C358 1.364(18) . ?
C385 H385 0.9500 . ?
C385 C384 1.374(17) . ?
C402 H402 0.9500 . ?
C402 N335 1.26(4) . ?
C402 C403 1.36(3) . ?
C310 H310 0.9500 . ?
C310 C311 1.393(17) . ?
C313 H313 0.9500 . ?
C336 H336 0.9500 . ?
C336 C335 1.36(2) . ?
C346 H346 0.9500 . ?
C346 C347 1.371(16) . ?
C399 C400 1.37(2) . ?
C399 C403 1.37(2) . ?
C406 C407 1.37(2) . ?
C406 C405 1.39(2) . ?
C332 H332 0.9500 . ?
C335 H335 0.9500 . ?
C391 H391 0.9500 . ?
C391 C392 1.36(2) . ?
C387 H387 0.9500 . ?
C387 C386 1.375(19) . ?
C389 H389 0.9500 . ?
C358 H358 0.9500 . ?
C384 H384 0.9500 . ?
C377 H377 0.9500 . ?
C377 C376 1.400(19) . ?
C392 H392 0.9500 . ?
C311 H311 0.9500 . ?
C374 H374 0.9500 . ?
C374 C373 1.391(19) . ?
C376 H376 0.9500 . ?
C373 H373 0.9500 . ?
C318 H318 0.9500 . ?
C318 C317 1.339(19) . ?
C400 H400 0.9500 . ?
C400 C401 1.42(2) . ?
C322 H322 0.9500 . ?
C322 C323 1.41(2) . ?
C386 H386 0.9500 . ?
C404 H404 0.9500 . ?
C404 C405 1.40(2) . ?
C408 H408 0.9500 . ?
C408 C407 1.35(2) . ?
C317 H317 0.9500 . ?
C347 H347 0.9500 . ?
C323 H323 0.9500 . ?
C368 H368 0.9500 . ?
C368 C369 1.33(2) . ?
C407 H407 0.9500 . ?
C372 H372 0.9500 . ?
C372 C371 1.40(2) . ?
C367 H367 0.9500 . ?
C367 C366 1.35(2) . ?
C369 H369 0.9500 . ?
C366 H366 0.9500 . ?
C483 H483 0.9500 . ?
C483 C482 1.36(2) . ?
N335 Zn48 2.097(17) 6_565 ?
N335 C401 1.29(3) . ?
C482 H482 0.9500 . ?
C403 H403 0.9500 . ?
I416 Zn48 2.515(12) . ?
Zn48 I415 2.527(12) . ?
I409 Zn45 2.534(10) . ?
Zn45 I410 2.545(10) . ?
I411 Zn46 2.519(12) . ?
Zn46 I412 2.532(12) . ?
Zn47 I413 2.484(12) . ?
Zn47 I414 2.569(13) . ?
O3A C12A 1.375(19) . ?
O3A C15A 1.441(15) . ?
C1A H1A 0.9500 . ?
C1A C6A 1.404(15) . ?
C1A C2A 1.372(15) . ?
O2A C14A 1.427(16) . ?
O2A C8A 1.39(2) . ?
O1A H1AA 0.8400 . ?
O1A C13A 1.417(16) . ?
C12A C11A 1.380(13) . ?
C12A C7A 1.384(13) . ?
C9A H9A 0.9500 . ?
C9A C8A 1.375(13) . ?
C9A C10A 1.371(14) . ?
C6A H6A 0.9500 . ?
C6A C5A 1.383(14) . ?
C5A C4A 1.419(13) . ?
C5A C13A 1.489(15) . ?
C14A H14A 0.9800 . ?
C14A H14B 0.9800 . ?
C14A H14C 0.9800 . ?
C4A C7A 1.512(17) . ?
C4A C3A 1.382(14) . ?
C8A C7A 1.382(13) . ?
C11A H11A 0.9500 . ?
C11A C10A 1.366(14) . ?
C15A H15A 0.9800 . ?
C15A H15B 0.9800 . ?
C15A H15C 0.9800 . ?
C2A H2A 0.9500 . ?
C2A C3A 1.396(14) . ?
C13A H13A 0.9900 . ?
C13A H13B 0.9900 . ?
I509 Zn55 2.526(18) . ?
I510 Zn55 2.554(18) . ?
Zn42 I403 2.536(16) . ?
Zn42 I404 2.537(16) . ?
I406 Zn43 2.545(11) . ?
Zn43 I405 2.503(11) . ?
I506 Zn53 2.538(18) . ?
Zn53 I505 2.520(18) . ?
C371 H371 0.9500 . ?
C3A H3A 0.9500 . ?
C401 H401 0.9500 . ?
C405 H405 0.9500 . ?
C10A H10A 0.9500 . ?
Zn49 I418 2.537(12) . ?
Zn49 I417 2.529(12) . ?
I518 Zn59 2.40(10) . ?
I517 Zn59 2.58(9) . ?
C395 H395 0.9500 . ?
C395 C394 1.35(2) . ?
C394 H394 0.9500 . ?
C383 H383 0.9500 . ?
C383 C382 1.36(2) . ?
C382 H382 0.9500 . ?
C417 H417 0.9500 . ?
C417 C418 1.34(2) . ?
C418 H418 0.9500 . ?

loop_
_geom_torsion_atom_site_label_1
_geom_torsion_atom_site_label_2
_geom_torsion_atom_site_label_3
_geom_torsion_atom_site_label_4
_geom_torsion
_geom_torsion_site_symmetry_1
_geom_torsion_site_symmetry_2
_geom_torsion_site_symmetry_3
_geom_torsion_site_symmetry_4
_geom_torsion_publ_flag
Zn31 N301 C305 C304 171.9(11) . . . . ?
Zn31 N301 C301 C302 -172.7(11) . . . . ?
Zn31 N311 C330 C331 -172.1(8) 6_566 . . . ?
Zn31 N311 C329 C328 173.3(10) 6_566 . . . ?
Zn35 N318 C350 C351 -179.8(11) . . . . ?
Zn35 N318 C354 C353 176.3(12) . . . . ?
Zn35 N319 C355 C356 -172.8(8) . . . . ?
Zn35 N319 C359 C358 175.5(10) . . . . ?
Zn34 N313 C341 C340 -178.4(10) . . . . ?
Zn34 N313 C337 C338 -179(1) . . . . ?
Zn34 N312 C336 C335 179.0(12) . . . . ?
Zn34 N312 C332 C333 -175.6(11) . . . . ?
Zn36 N323 C365 C364 -177.0(12) . . . . ?
Zn36 N323 C366 C367 177.9(16) . . . . ?
Zn36 N317 C348 C349 -171.4(10) 6_575 . . . ?
Zn36 N317 C347 C346 174.3(14) 6_575 . . . ?
Zn39 N331 C391 C392 178.3(13) . . . . ?
Zn39 N330 C390 C389 176.9(12) . . . . ?
Zn39 N330 C386 C387 -177.9(14) . . . . ?
Zn33 N306 C314 C315 -169.3(11) . . . . ?
Zn33 N306 C318 C317 171(3) . . . . ?
Zn33 N307 C319 C320 171.0(9) . . . . ?
Zn33 N307 C323 C322 -173.0(13) . . . . ?
Zn32 N305 C312 C313 176.5(12) . . . . ?
Zn32 N305 C311 C310 -178.5(11) . . . . ?
Zn32 N336 C404 C405 -176.5(16) 3_445 . . . ?
Zn32 N336 C408 C407 172.8(18) 3_445 . . . ?
Zn37 N325 C377 C376 179.2(11) . . . . ?
Zn37 N325 C373 C374 178.8(14) . . . . ?
Zn37 N324 C368 C369 172.1(18) . . . . ?
Zn37 N324 C372 C371 -174.9(18) . . . . ?
Zn38 N329 C384 C385 -163.7(12) . . . . ?
Zn38 N329 C483 C482 158(4) . . . . ?
Zn38 N335 C401 C400 -174.2(13) 6_565 . . . ?
N316 C344 C352 C353 3.1(17) . . . . ?
N316 C344 C352 C351 -178.2(11) . . . . ?
N309 C324 C321 C320 -0.7(14) . . . . ?
N309 C324 C321 C322 -179.5(11) . . . . ?
N321 C360 C357 C356 -14.9(14) . . . . ?
N321 C360 C357 C358 164.2(10) . . . . ?
N321 C361 C363 C364 -24.1(16) . . . . ?
N321 C361 C363 C367 150.8(13) . . . . ?
N308 C324 C321 C320 -179.3(9) . . . . ?
N308 C324 C321 C322 2.0(15) . . . . ?
N308 C326 C334 C333 -23.2(15) . . . . ?
N308 C326 C334 C335 159.9(12) . . . . ?
N314 C344 C352 C353 -174.6(11) . . . . ?
N314 C344 C352 C351 4.1(17) . . . . ?
N314 C342 C339 C340 -12.4(17) . . . . ?
N314 C342 C339 C338 164.9(12) . . . . ?
N315 C342 C339 C340 171.3(11) . . . . ?
N315 C342 C339 C338 -11.4(17) . . . . ?
N310 C326 C334 C333 158.1(11) . . . . ?
N310 C326 C334 C335 -18.8(16) . . . . ?
N323 C365 C364 C363 -1(2) . . . . ?
N318 C350 C351 C352 5(2) . . . . ?
N319 C359 C358 C357 -3(2) . . . . ?
N328 C379 C381 C385 1.9(19) . . . . ?
N328 C379 C381 C482 -165(4) . . . . ?
N328 C379 C381 C382 172(3) . . . . ?
N313 C337 C338 C339 -2(2) . . . . ?
N317 C348 C349 C345 -4(2) . . . . ?
N306 C318 C317 C316 -1(5) . . . . ?
N301 C305 C304 C303 3(2) . . . . ?
N301 C301 C302 C303 -2(2) . . . . ?
N311 C329 C328 C327 -1(2) . . . . ?
N312 C336 C335 C334 -3(2) . . . . ?
N326 C378 C375 C374 -179.2(13) . . . . ?
N326 C378 C375 C376 5(2) . . . . ?
N320 C360 C357 C356 165.6(10) . . . . ?
N320 C360 C357 C358 -15.3(15) . . . . ?
N320 C362 C370 C369 15(2) . . . . ?
N320 C362 C370 C371 -162.7(15) . . . . ?
N307 C319 C320 C321 -1.3(17) . . . . ?
N327 C379 C381 C385 -178.9(13) . . . . ?
N327 C379 C381 C482 14(4) . . . . ?
N327 C379 C381 C382 -9(3) . . . . ?
N327 C378 C375 C374 5.6(19) . . . . ?
N327 C378 C375 C376 -170.0(13) . . . . ?
N333 C397 C399 C400 -13.6(19) . . . . ?
N333 C397 C399 C403 161.9(15) . . . . ?
N333 C396 C393 C392 -13(2) . . . . ?
N333 C396 C393 C394 162.8(18) . . . . ?
N305 C312 C313 C309 3(2) . . . . ?
C345 C346 C347 N317 -1(3) . . . . ?
C344 N316 C343 N315 3.7(17) . . . . ?
C344 N316 C343 C345 -178.4(10) . . . . ?
C344 N314 C342 N315 3.7(16) . . . . ?
C344 N314 C342 C339 -172.3(10) . . . . ?
C344 C352 C353 C354 176.9(13) . . . . ?
C344 C352 C351 C350 179.7(12) . . . . ?
C360 N321 C361 N322 3.8(15) . . . . ?
C360 N321 C361 C363 -174.5(9) . . . . ?
C360 N320 C362 N322 1.4(16) . . . . ?
C360 N320 C362 C370 -178.6(10) . . . . ?
C360 C357 C356 C355 177.0(9) . . . . ?
C360 C357 C358 C359 -174.7(11) . . . . ?
C327 C331 C330 N311 -2.0(15) . . . . ?
N322 C361 C363 C364 157.5(12) . . . . ?
N322 C361 C363 C367 -27.6(17) . . . . ?
N322 C362 C370 C369 -164.6(16) . . . . ?
N322 C362 C370 C371 17(2) . . . . ?
C324 N309 C325 N310 -0.6(13) . . . . ?
C324 N309 C325 C327 176.4(8) . . . . ?
C324 N308 C326 N310 -1.0(14) . . . . ?
C324 N308 C326 C334 -179.7(8) . . . . ?
C324 C321 C320 C319 -175.9(10) . . . . ?
C324 C321 C322 C323 174.5(13) . . . . ?
N334 C397 C399 C400 163.2(13) . . . . ?
N334 C397 C399 C403 -21(2) . . . . ?
N334 C398 C406 C407 15(2) . . . . ?
N334 C398 C406 C405 -166.8(17) . . . . ?
C325 N309 C324 N308 3.3(13) . . . . ?
C325 N309 C324 C321 -175.1(8) . . . . ?
C325 N310 C326 N308 3.3(14) . . . . ?
C325 N310 C326 C334 -178.1(8) . . . . ?
C325 C327 C331 C330 178.5(9) . . . . ?
C325 C327 C328 C329 -177.4(11) . . . . ?
N331 C391 C392 C393 0(3) . . . . ?
N331 C395 C394 C393 2(4) . . . . ?
C326 N308 C324 N309 -2.5(14) . . . . ?
C326 N308 C324 C321 175.9(8) . . . . ?
C326 N310 C325 N309 -2.4(13) . . . . ?
C326 N310 C325 C327 -179.4(8) . . . . ?
C326 C334 C333 C332 -177.2(12) . . . . ?
C326 C334 C335 C336 -179.6(12) . . . . ?
C352 C353 C354 N318 3(2) . . . . ?
C343 N316 C344 N314 -1.8(17) . . . . ?
C343 N316 C344 C352 -179.4(10) . . . . ?
C343 N315 C342 N314 -2.1(17) . . . . ?
C343 N315 C342 C339 173.9(10) . . . . ?
C343 C345 C349 C348 -177.4(11) . . . . ?
C343 C345 C346 C347 179.9(14) . . . . ?
N332 C396 C393 C392 168.1(15) . . . . ?
N332 C396 C393 C394 -16(2) . . . . ?
N332 C398 C406 C407 -163.7(17) . . . . ?
N332 C398 C406 C405 14(2) . . . . ?
N336 C404 C405 C406 7(3) . . . . ?
N336 C408 C407 C406 0(4) . . . . ?
C361 N321 C360 N320 -5.7(14) . . . . ?
C361 N321 C360 C357 174.8(8) . . . . ?
C361 N322 C362 N320 -3.0(17) . . . . ?
C361 N322 C362 C370 177.0(11) . . . . ?
C361 C363 C364 C365 178.8(12) . . . . ?
C361 C363 C367 C366 -178.1(15) . . . . ?
C334 C333 C332 N312 -4(2) . . . . ?
C342 N314 C344 N316 -1.6(16) . . . . ?
C342 N314 C344 C352 175.9(10) . . . . ?
C342 N315 C343 N316 -1.8(17) . . . . ?
C342 N315 C343 C345 -179.7(10) . . . . ?
C342 C339 C338 C337 -176.1(12) . . . . ?
N330 C390 C389 C388 1(2) . . . . ?
C357 C356 C355 N319 -1.3(16) . . . . ?
C348 N317 C347 C346 1(2) . . . . ?
C340 C339 C338 C337 1(2) . . . . ?
C331 C327 C325 N309 176.3(9) . . . . ?
C331 C327 C325 N310 -6.5(13) . . . . ?
C331 C327 C328 C329 2.4(17) . . . . ?
C339 C340 C341 N313 -3(2) . . . . ?
C356 C357 C358 C359 4.5(18) . . . . ?
C306 N303 C307 N304 -0.6(18) . . . . ?
C306 N303 C307 C309 -174.8(11) . . . . ?
C306 N302 C308 N304 2.0(18) . . . . ?
C306 N302 C308 C316 178.8(11) . . . . ?
C306 C303 C304 C305 -178.0(12) . . . . ?
C306 C303 C302 C301 177.4(12) . . . . ?
C321 C322 C323 N307 4(3) . . . . ?
N325 C377 C376 C375 1(2) . . . . ?
C316 C315 C314 N306 -2(2) . . . . ?
C316 C417 C418 N306 0(6) . . . . ?
C330 N311 C329 C328 -2.5(18) . . . . ?
N329 C483 C482 C381 14(7) . . . . ?
N329 C383 C382 C381 -7(5) . . . . ?
C308 N302 C306 N303 -5.5(18) . . . . ?
C308 N302 C306 C303 174.5(10) . . . . ?
C308 N304 C307 N303 -2.5(18) . . . . ?
C308 N304 C307 C309 171.9(11) . . . . ?
C308 C316 C315 C314 179.6(13) . . . . ?
C308 C316 C317 C318 -178(2) . . . . ?
C308 C316 C417 C418 -180(3) . . . . ?
C341 N313 C337 C338 0(2) . . . . ?
C341 C340 C339 C342 178.1(11) . . . . ?
C341 C340 C339 C338 0.8(18) . . . . ?
C379 N328 C380 N326 -2.4(18) . . . . ?
C379 N328 C380 C388 178.5(11) . . . . ?
C379 N327 C378 N326 -3.5(18) . . . . ?
C379 N327 C378 C375 171.2(11) . . . . ?
C379 C381 C385 C384 -176.9(13) . . . . ?
C379 C381 C482 C483 172(3) . . . . ?
C379 C381 C382 C383 -178(3) . . . . ?
C319 N307 C323 C322 -3(2) . . . . ?
C319 N307 Zn53 N306 -103.4(18) . . . . ?
C319 N307 Zn53 I506 149(2) . . . . ?
C319 N307 Zn53 I505 26(4) . . . . ?
C397 N333 C396 N332 5(2) . . . . ?
C397 N333 C396 C393 -173.9(12) . . . . ?
C397 N334 C398 N332 2(2) . . . . ?
C397 N334 C398 C406 -176.3(12) . . . . ?
C397 C399 C400 C401 176.7(13) . . . . ?
C397 C399 C403 C402 -176.0(18) . . . . ?
C355 N319 C359 C358 0.0(18) . . . . ?
C363 C367 C366 N323 -1(3) . . . . ?
C309 C310 C311 N305 1(2) . . . . ?
C307 N303 C306 N302 4.8(18) . . . . ?
C307 N303 C306 C303 -175.2(11) . . . . ?
C307 N304 C308 N302 1.7(18) . . . . ?
C307 N304 C308 C316 -175.2(11) . . . . ?
C307 C309 C310 C311 179.1(13) . . . . ?
C307 C309 C313 C312 179.0(14) . . . . ?
C362 N320 C360 N321 3.4(15) . . . . ?
C362 N320 C360 C357 -177.1(9) . . . . ?
C362 N322 C361 N321 0.3(17) . . . . ?
C362 N322 C361 C363 178.5(10) . . . . ?
C362 C370 C369 C368 177(2) . . . . ?
C362 C370 C371 C372 -178.8(19) . . . . ?
C353 C352 C351 C350 -1.6(19) . . . . ?
C388 C387 C386 N330 1(3) . . . . ?
C350 N318 C354 C353 0(2) . . . . ?
C337 N313 C341 C340 3(2) . . . . ?
C305 N301 C301 C302 3(2) . . . . ?
N324 C368 C369 C370 6(4) . . . . ?
N324 C372 C371 C370 -1(4) . . . . ?
C365 N323 C366 C367 4(3) . . . . ?
C315 C316 C308 N302 11(2) . . . . ?
C315 C316 C308 N304 -171.7(13) . . . . ?
C315 C316 C317 C318 10(6) . . . . ?
C315 C316 C417 C418 -15(6) . . . . ?
C351 C352 C353 C354 -2(2) . . . . ?
C396 N333 C397 N334 -4.3(17) . . . . ?
C396 N333 C397 C399 172.3(12) . . . . ?
C396 N332 C398 N334 -2(2) . . . . ?
C396 N332 C398 C406 176.4(13) . . . . ?
C396 C393 C392 C391 177.5(16) . . . . ?
C396 C393 C394 C395 -179(2) . . . . ?
C380 N328 C379 N327 -1.0(18) . . . . ?
C380 N328 C379 C381 178.1(11) . . . . ?
C380 N326 C378 N327 0.6(19) . . . . ?
C380 N326 C378 C375 -174.0(11) . . . . ?
C380 C388 C387 C386 -179.7(15) . . . . ?
C380 C388 C389 C390 178.8(13) . . . . ?
C301 N301 C305 C304 -3(2) . . . . ?
C320 C321 C322 C323 -4(2) . . . . ?
C354 N318 C350 C351 -4(2) . . . . ?
C329 N311 C330 C331 3.8(15) . . . . ?
C349 C345 C343 N316 -6.4(17) . . . . ?
C349 C345 C343 N315 171.6(11) . . . . ?
C349 C345 C346 C347 0(2) . . . . ?
C381 C385 C384 N329 -3(2) . . . . ?
C304 C303 C306 N303 179.9(12) . . . . ?
C304 C303 C306 N302 -0.1(18) . . . . ?
C304 C303 C302 C301 1(2) . . . . ?
C378 N326 C380 N328 2.6(18) . . . . ?
C378 N326 C380 C388 -178.3(11) . . . . ?
C378 N327 C379 N328 3.6(18) . . . . ?
C378 N327 C379 C381 -175.4(11) . . . . ?
C378 C375 C374 C373 -177.5(15) . . . . ?
C378 C375 C376 C377 175.6(13) . . . . ?
C364 C363 C367 C366 -3(2) . . . . ?
C375 C374 C373 N325 3(3) . . . . ?
C398 N334 C397 N333 1.1(18) . . . . ?
C398 N334 C397 C399 -175.5(12) . . . . ?
C398 N332 C396 N333 -1(2) . . . . ?
C398 N332 C396 C393 177.1(13) . . . . ?
C398 C406 C407 C408 -179.4(19) . . . . ?
C398 C406 C405 C404 176.1(18) . . . . ?
C312 N305 C311 C310 1(2) . . . . ?
C333 C334 C335 C336 3(2) . . . . ?
C328 C327 C325 N309 -3.9(14) . . . . ?
C328 C327 C325 N310 173.3(10) . . . . ?
C328 C327 C331 C330 -1.2(15) . . . . ?
C390 N330 C386 C387 -1(3) . . . . ?
C314 N306 C318 C317 -10(6) . . . . ?
C314 N306 C418 C417 13(6) . . . . ?
C302 C303 C306 N303 4.0(18) . . . . ?
C302 C303 C306 N302 -176.0(12) . . . . ?
C302 C303 C304 C305 -2(2) . . . . ?
C359 N319 C355 C356 2.5(15) . . . . ?
C385 C381 C482 C483 5(6) . . . . ?
C385 C381 C382 C383 -8(5) . . . . ?
C402 N335 C401 C400 0(3) . . . . ?
C310 C309 C307 N303 5.9(19) . . . . ?
C310 C309 C307 N304 -168.8(13) . . . . ?
C310 C309 C313 C312 -1(2) . . . . ?
C313 C309 C307 N303 -174.2(12) . . . . ?
C313 C309 C307 N304 11.1(18) . . . . ?
C313 C309 C310 C311 -1(2) . . . . ?
C336 N312 C332 C333 5(2) . . . . ?
C346 C345 C343 N316 173.4(13) . . . . ?
C346 C345 C343 N315 -8.5(19) . . . . ?
C346 C345 C349 C348 2.7(19) . . . . ?
C399 C400 C401 N335 -1(3) . . . . ?
C332 N312 C336 C335 -1(2) . . . . ?
C335 C334 C333 C332 0(2) . . . . ?
C391 N331 C395 C394 0(4) . . . . ?
C387 C388 C380 N328 -178.3(14) . . . . ?
C387 C388 C380 N326 3(2) . . . . ?
C387 C388 C389 C390 -1(2) . . . . ?
C389 C388 C380 N328 1.7(19) . . . . ?
C389 C388 C380 N326 -177.5(13) . . . . ?
C389 C388 C387 C386 0(2) . . . . ?
C358 C357 C356 C355 -2.2(16) . . . . ?
C384 N329 C483 C482 -27(6) . . . . ?
C384 N329 C383 C382 17(4) . . . . ?
C377 N325 C373 C374 -2(3) . . . . ?
C392 C393 C394 C395 -2(4) . . . . ?
C311 N305 C312 C313 -3(2) . . . . ?
C374 C375 C376 C377 0(2) . . . . ?
C376 C375 C374 C373 -2(2) . . . . ?
C373 N325 C377 C376 0(2) . . . . ?
C318 N306 C314 C315 11(5) . . . . ?
C400 C399 C403 C402 0(3) . . . . ?
C322 C321 C320 C319 2.9(17) . . . . ?
C386 N330 C390 C389 0(2) . . . . ?
C404 N336 C408 C407 0(3) . . . . ?
C408 N336 C404 C405 -4(3) . . . . ?
C317 C316 C308 N302 -160(5) . . . . ?
C317 C316 C308 N304 17(5) . . . . ?
C317 C316 C315 C314 -9(5) . . . . ?
C347 N317 C348 C349 2(2) . . . . ?
C323 N307 C319 C320 1.1(18) . . . . ?
C323 N307 Zn53 N306 65(3) . . . . ?
C323 N307 Zn53 I506 -43(5) . . . . ?
C323 N307 Zn53 I505 -166(2) . . . . ?
C368 N324 C372 C371 1(3) . . . . ?
C407 C406 C405 C404 -6(3) . . . . ?
C372 N324 C368 C369 -4(4) . . . . ?
C367 C363 C364 C365 4(2) . . . . ?
C369 C370 C371 C372 3(3) . . . . ?
C366 N323 C365 C364 -3(2) . . . . ?
C483 N329 C384 C385 21(4) . . . . ?
N335 C402 C403 C399 -1(4) . . . . ?
C482 C381 C385 C384 -10(4) . . . . ?
C403 C402 N335 Zn38 173.6(16) . . . 6_565 ?
C403 C402 N335 Zn48 177(2) . . . 6_565 ?
C403 C402 N335 C401 1(4) . . . . ?
C403 C399 C400 C401 1(2) . . . . ?
Zn48 N329 C384 C385 166.4(12) . . . . ?
Zn48 N329 C383 C382 -161(2) . . . . ?
Zn48 N335 C401 C400 -174.3(13) 6_565 . . . ?
Zn45 N318 C350 C351 -178.1(11) . . . . ?
Zn45 N318 C354 C353 174.5(12) . . . . ?
Zn45 N319 C355 C356 -172.4(8) . . . . ?
Zn45 N319 C359 C358 174.9(10) . . . . ?
Zn46 N323 C365 C364 -175.3(13) . . . . ?
Zn46 N323 C366 C367 176.9(17) . . . . ?
Zn46 N317 C348 C349 -174.3(10) 6_575 . . . ?
Zn46 N317 C347 C346 176.9(14) 6_575 . . . ?
Zn47 N325 C377 C376 175.3(13) . . . . ?
Zn47 N325 C373 C374 -175.2(13) . . . . ?
Zn47 N324 C368 C369 -172(2) . . . . ?
Zn47 N324 C372 C371 166.6(16) . . . . ?
O3A C12A C11A C10A -179.6(17) . . . . ?
O3A C12A C7A C4A 4(2) . . . . ?
O3A C12A C7A C8A -178.7(14) . . . . ?
C1A C6A C5A C4A 0(2) . . . . ?
C1A C6A C5A C13A 179.7(16) . . . . ?
C1A C2A C3A C4A -2(2) . . . . ?
O2A C8A C7A C12A -179.4(14) . . . . ?
O2A C8A C7A C4A -2(2) . . . . ?
C12A C11A C10A C9A -4(3) . . . . ?
C9A C8A C7A C12A 0(3) . . . . ?
C9A C8A C7A C4A 177.0(15) . . . . ?
C6A C1A C2A C3A 1(2) . . . . ?
C6A C5A C4A C7A 177.7(13) . . . . ?
C6A C5A C4A C3A -1(2) . . . . ?
C6A C5A C13A O1A 20(2) . . . . ?
C5A C4A C7A C12A -74(2) . . . . ?
C5A C4A C7A C8A 109.4(17) . . . . ?
C5A C4A C3A C2A 2(2) . . . . ?
C14A O2A C8A C9A 6(2) . . . . ?
C14A O2A C8A C7A -174.5(15) . . . . ?
C4A C5A C13A O1A -160.4(15) . . . . ?
C8A C9A C10A C11A 3(3) . . . . ?
C11A C12A C7A C4A -177.8(15) . . . . ?
C11A C12A C7A C8A -1(2) . . . . ?
C15A O3A C12A C11A 9(3) . . . . ?
C15A O3A C12A C7A -172.9(18) . . . . ?
C7A C12A C11A C10A 3(3) . . . . ?
C7A C4A C3A C2A -176.9(12) . . . . ?
C2A C1A C6A C5A 0(2) . . . . ?
C13A C5A C4A C7A -2(2) . . . . ?
C13A C5A C4A C3A 179.4(15) . . . . ?
Zn55 N318 C350 C351 -156(2) . . . . ?
Zn55 N318 C354 C353 150.1(19) . . . . ?
Zn42 N305 C312 C313 -176.9(15) . . . . ?
Zn42 N305 C311 C310 176.0(14) . . . . ?
Zn42 N336 C404 C405 174.1(18) 3_445 . . . ?
Zn42 N336 C408 C407 -178(2) 3_445 . . . ?
Zn43 N306 C314 C315 -173.0(11) . . . . ?
Zn43 N306 C418 C417 175(3) . . . . ?
Zn43 N307 C319 C320 171.3(9) . . . . ?
Zn43 N307 C323 C322 -173.8(14) . . . . ?
Zn53 N306 C314 C315 -161(2) . . . . ?
Zn53 N307 C319 C320 171(3) . . . . ?
Zn53 N307 C323 C322 -170(3) . . . . ?
C371 C370 C369 C368 -5(3) . . . . ?
C3A C4A C7A C12A 105.3(17) . . . . ?
C3A C4A C7A C8A -71.6(19) . . . . ?
C405 C406 C407 C408 3(3) . . . . ?
C10A C9A C8A O2A 178.2(16) . . . . ?
C10A C9A C8A C7A -1(3) . . . . ?
Zn49 N331 C391 C392 -179.5(13) . . . . ?
Zn49 N331 C395 C394 179(2) . . . . ?
Zn49 N330 C390 C389 175.0(13) . . . . ?
Zn49 N330 C386 C387 -176.4(15) . . . . ?
Zn59 N331 C391 C392 172(5) . . . . ?
Zn59 N330 C390 C389 -171(3) . . . . ?
Zn59 N330 C386 C387 168(3) . . . . ?
C395 N331 C391 C392 -1(3) . . . . ?
C394 C393 C392 C391 1(3) . . . . ?
C383 N329 C384 C385 -12(3) . . . . ?
C382 C381 C385 C384 13(3) . . . . ?
C417 C316 C308 N302 175(5) . . . . ?
C417 C316 C308 N304 -8(5) . . . . ?
C417 C316 C315 C314 15(5) . . . . ?
C418 N306 C314 C315 -13(5) . . . . ?

loop_
_exptl_oxdiff_crystal_face_indexfrac_h
_exptl_oxdiff_crystal_face_indexfrac_k
_exptl_oxdiff_crystal_face_indexfrac_l
_exptl_oxdiff_crystal_face_x
_exptl_oxdiff_crystal_face_y
_exptl_oxdiff_crystal_face_z
0.9995 -0.0000 0.9999 -0.0129 0.0341 -0.0272
-1.9979 -1.0003 -0.0000 -0.0157 0.0433 0.1003
1.9979 1.0003 0.0000 0.0157 -0.0433 -0.1003
-2.0004 1.0002 -1.9996 0.0172 -0.1341 -0.0243
2.0004 -1.0002 1.9996 -0.0172 0.1341 0.0243
1.9995 0.0001 -1.0001 0.0493 -0.0001 -0.0053
-1.9995 -0.0001 1.0001 -0.0493 0.0001 0.0053
-1.9975 -1.0002 -1.9999 0.0343 -0.0022 0.1330
1.9975 1.0002 1.9999 -0.0343 0.0022 -0.1330
1.0000 0.0001 -1.9999 0.0622 -0.0341 0.0219
-1.0000 -0.0001 1.9999 -0.0622 0.0341 -0.0219
-0.9997 -0.0000 0.0001 -0.0122 -0.0113 0.0108
0.9997 0.0000 -0.0001 0.0122 0.0113 -0.0108
2.0008 -1.0001 -0.0003 0.0329 0.0887 0.0570
-2.0021 2.0004 -0.9994 -0.0164 -0.1774 -0.1193
